data_7717623
loop_
_publ_author_name
'Li, Xiao'
'Wei, shanyue'
'Zhang, Dong-Hai'
'Hu, Jia-Xuan'
'Hou, Chenlu'
'Lin, Ting-Ting'
'Chen, Xu-Lin'
'Lu, Can-Zhong'

_publ_section_title
;
 Silver(I)-Iodine Cluster with Efficient Thermally Activated Delayed
 Fluorescence and Suppressed Concentration Quenching
;
_journal_name_full 'Dalton Transactions'
_journal_paper_doi 10.1039/D4DT02855D
_journal_year 2024
_chemical_formula_moiety '2(C90 H74 Ag2 I2 N2 P4), 3(C H2 Cl2)'
_chemical_formula_sum 'C183 H154 Ag4 Cl6 I4 N4 P8'
_chemical_formula_weight 3808.63
_space_group_crystal_system monoclinic
_space_group_IT_number 14
_space_group_name_Hall '-P 2ybc'
_space_group_name_H-M_alt 'P 1 21/c 1'
_atom_sites_solution_hydrogens geom
_atom_sites_solution_primary dual
_atom_sites_solution_secondary difmap
_audit_creation_date 2024-08-22
_audit_creation_method
;
Olex2 1.5
(compiled 2022.04.07 svn.rca3783a0 for OlexSys, GUI svn.r6498)
;
_audit_update_record
;
2024-09-25 deposited with the CCDC.	2024-12-02 downloaded from the CCDC.
;
_cell_angle_alpha 90
_cell_angle_beta 91.5860(10)
_cell_angle_gamma 90
_cell_formula_units_Z 2
_cell_length_a 18.0702(5)
_cell_length_b 13.9237(3)
_cell_length_c 32.2579(8)
_cell_measurement_reflns_used 9878
_cell_measurement_temperature 200(2)
_cell_measurement_theta_max 27.79
_cell_measurement_theta_min 2.62
_cell_volume 8113.1(3)
_computing_cell_refinement 'SAINT V8.40A (Bruker, 2019)'
_computing_data_collection 'Bruker D8 Venture diffractometer'
_computing_data_reduction 'SAINT V8.40A (Bruker, 2019)'
_computing_molecular_graphics 'Olex2 1.5 (Dolomanov et al., 2009)'
_computing_publication_material 'Olex2 1.5 (Dolomanov et al., 2009)'
_computing_structure_refinement 'SHELXL 2019/3 (Sheldrick, 2015)'
_computing_structure_solution 'olex2.solve 1.5 (Bourhis et al., 2015)'
_diffrn_ambient_temperature 200(2)
_diffrn_detector 'CCD area detector'
_diffrn_detector_area_resol_mean 7.9
_diffrn_detector_type 'CCD area detector'
_diffrn_measured_fraction_theta_full 0.995
_diffrn_measured_fraction_theta_max 0.990
_diffrn_measurement_device 'three-circle diffractometer'
_diffrn_measurement_device_type 'Bruker APEX-II CCD'
_diffrn_measurement_method 'phi and omega scans'
_diffrn_radiation_monochromator graphite
_diffrn_radiation_probe x-ray
_diffrn_radiation_type MoK\a
_diffrn_radiation_wavelength 0.71073
_diffrn_reflns_av_R_equivalents 0.0497
_diffrn_reflns_av_unetI/netI 0.0545
_diffrn_reflns_Laue_measured_fraction_full 0.995
_diffrn_reflns_Laue_measured_fraction_max 0.990
_diffrn_reflns_limit_h_max 23
_diffrn_reflns_limit_h_min -20
_diffrn_reflns_limit_k_max 18
_diffrn_reflns_limit_k_min -18
_diffrn_reflns_limit_l_max 42
_diffrn_reflns_limit_l_min -37
_diffrn_reflns_number 58229
_diffrn_reflns_point_group_measured_fraction_full 0.995
_diffrn_reflns_point_group_measured_fraction_max 0.990
_diffrn_reflns_theta_full 25.242
_diffrn_reflns_theta_max 27.947
_diffrn_reflns_theta_min 1.942
_diffrn_source 'sealed X-ray tube'
_diffrn_source_target Mo
_exptl_absorpt_coefficient_mu 1.469
_exptl_absorpt_correction_T_max 0.7456
_exptl_absorpt_correction_T_min 0.6879
_exptl_absorpt_correction_type multi-scan
_exptl_absorpt_process_details
;
SADABS-2016/2 (Bruker,2016/2) was used for absorption correction.
wR2(int) was 0.0588 before and 0.0519 after correction.
The Ratio of minimum to maximum transmission is 0.9226.
The \l/2 correction factor is Not present.
;
_exptl_crystal_colour 'clear whiteish white'
_exptl_crystal_colour_lustre clear
_exptl_crystal_colour_modifier whiteish
_exptl_crystal_colour_primary white
_exptl_crystal_density_diffrn 1.559
_exptl_crystal_density_method 'not measured'
_exptl_crystal_description block
_exptl_crystal_F_000 3804
_exptl_crystal_size_max 0.14
_exptl_crystal_size_mid 0.13
_exptl_crystal_size_min 0.11
_refine_diff_density_max 0.861
_refine_diff_density_min -0.812
_refine_diff_density_rms 0.098
_refine_ls_extinction_method none
_refine_ls_goodness_of_fit_ref 1.038
_refine_ls_hydrogen_treatment constr
_refine_ls_matrix_type full
_refine_ls_number_parameters 1309
_refine_ls_number_reflns 19303
_refine_ls_number_restraints 1335
_refine_ls_restrained_S_all 1.047
_refine_ls_R_factor_all 0.0811
_refine_ls_R_factor_gt 0.0430
_refine_ls_shift/su_max 0.004
_refine_ls_shift/su_mean 0.000
_refine_ls_structure_factor_coef Fsqd
_refine_ls_weighting_details 'w=1/[\s^2^(Fo^2^)+(0.0360P)^2^+12.3429P] where P=(Fo^2^+2Fc^2^)/3'
_refine_ls_weighting_scheme calc
_refine_ls_wR_factor_gt 0.0889
_refine_ls_wR_factor_ref 0.1103
_reflns_Friedel_coverage 0.000
_reflns_number_gt 13035
_reflns_number_total 19303
_reflns_threshold_expression 'I > 2\s(I)'
_cod_data_source_file d4dt02855d2.cif
_cod_data_source_block mo_202394agi_0m_a
_cod_database_code 7717623
_shelx_shelxl_version_number 2019/3
_shelx_space_group_comment
;
The symmetry employed for this shelxl refinement is uniquely defined
by the following loop, which should always be used as a source of
symmetry information in preference to the above space-group names.
They are only intended as comments.
;
_olex2_refinement_description
;
1. Fixed Uiso
 At 1.2 times of:
  All C(H) groups, All C(H,H) groups
 At 1.5 times of:
  All C(H,H,H) groups
2. Restrained distances
 Cl4-C92 = Cl3-C92 = Cl2-C91 = Cl2A-C91A = Cl1-C91 = Cl1A-C91A
 1.79 with sigma of 0.01
 Cl3-Cl4 = Cl1A-Cl2A = Cl1-Cl2
 2.924 with sigma of 0.02
3. Restrained planarity
 C40, C41, C42, C43, C44, C45
 with sigma of 0.01
 C89, C85, C86, C88, C90, C87
 with sigma of 0.01
 C40, C41A, C42A, C43A, C44A, C45A
 with sigma of 0.01
4. Uiso/Uaniso restraints and constraints
C92 \\sim Cl3 \\sim Cl4: within 3A with sigma of 0.01 and sigma for terminal
atoms of 0.02 within 3A
C91 \\sim Cl1 \\sim Cl2 \\sim C91A \\sim Cl1A \\sim Cl2A: within 2A with sigma
of 0.01 and sigma for terminal atoms of 0.02 within 2A
N2 \\sim C64 \\sim C65 \\sim C66 \\sim C67 \\sim C68 \\sim C69 \\sim C70 \\sim
C71 \\sim C72 \\sim C73 \\sim C74 \\sim C75 \\sim C76 \\sim C77 \\sim C78 \\sim
C64A \\sim C65A \\sim C66A \\sim C67A \\sim C68A \\sim C69A \\sim C70A \\sim
C71A \\sim C72A \\sim C73A \\sim C74A \\sim C75A \\sim C76A \\sim C77A \\sim
C78A: within 2A with sigma of 0.01 and sigma for terminal atoms of 0.02 within
2A
C85 \\sim C86 \\sim C87 \\sim C88 \\sim C89 \\sim C90 \\sim C86A \\sim C87A
\\sim C88A \\sim C89A \\sim C90A: within 2A with sigma of 0.01 and sigma for
terminal atoms of 0.02 within 2A
C7 \\sim C8 \\sim C9 \\sim C10 \\sim C11 \\sim C12 \\sim C8A \\sim C9A \\sim
C10A \\sim C11A \\sim C12A: within 2A with sigma of 0.01 and sigma for terminal
atoms of 0.02 within 2A
C40 \\sim C41 \\sim C42 \\sim C43 \\sim C44 \\sim C45 \\sim C41A \\sim C42A
\\sim C43A \\sim C44A \\sim C45A: within 2A with sigma of 0.01 and sigma for
terminal atoms of 0.02 within 2A
C1 \\sim C2 \\sim C3 \\sim C4 \\sim C5 \\sim C6 \\sim C2A \\sim C3A \\sim C4A
\\sim C5A \\sim C6A: within 2A with sigma of 0.01 and sigma for terminal atoms
of 0.02 within 2A
Uanis(C92) \\sim Ueq, Uanis(Cl3) \\sim Ueq, Uanis(Cl4) \\sim Ueq: with sigma of
0.01 and sigma for terminal atoms of 0.02
Uanis(Cl2) \\sim Ueq, Uanis(Cl1) \\sim Ueq, Uanis(C91) \\sim Ueq, Uanis(Cl2A)
\\sim Ueq, Uanis(Cl1A) \\sim Ueq, Uanis(C91A) \\sim Ueq: with sigma of 0.01 and
sigma for terminal atoms of 0.02
5. Same fragment restrains
{C1, C2A, C3A, C4A, C5A, C6A} sigma for 1-2: 0.01, 1-3: 0.02
as in
{C1, C2, C3, C4, C5, C6}
{C7, C8A, C9A, C10A, C11A, C12A} sigma for 1-2: 0.01, 1-3: 0.02
as in
{C7, C8, C9, C10, C11, C12}
{C40, C41A, C42A, C43A, C44A, C45A} sigma for 1-2: 0.01, 1-3: 0.02
as in
{C40, C41, C42, C43, C44, C45}
{C85, C86A, C87A, C88A, C89A, C90A} sigma for 1-2: 0.01, 1-3: 0.02
as in
{C85, C86, C87, C88, C89, C90}
{N2, C64A, C65A, C66A, C67A, C68A, C69A, C70A, C71A, C72A, C73A, C74A, C75A,
C76A, C77A, C78A} sigma for 1-2: 0.01, 1-3: 0.02
as in
{N2, C64, C65, C66, C67, C68, C69, C70, C71, C72, C73, C74, C75, C76, C77, C78}
6. Others
 Sof(C91A)=Sof(H91C)=Sof(H91D)=Sof(Cl1A)=Sof(Cl2A)=1-FVAR(1)
 Sof(C91)=Sof(H91A)=Sof(H91B)=Sof(Cl1)=Sof(Cl2)=FVAR(1)
 Sof(C41A)=Sof(H41A)=Sof(C42A)=Sof(H42A)=Sof(C43A)=Sof(H43A)=Sof(C44A)=
 Sof(H44A)=Sof(C45A)=Sof(H45A)=1-FVAR(2)
 Sof(C41)=Sof(H41)=Sof(C42)=Sof(H42)=Sof(C43)=Sof(H43)=Sof(C44)=Sof(H44)=
 Sof(C45)=Sof(H45)=FVAR(2)
 Sof(C2A)=Sof(H2A)=Sof(C3A)=Sof(H3A)=Sof(C4A)=Sof(H4A)=Sof(C5A)=Sof(H5A)=
 Sof(C6A)=Sof(H6A)=1-FVAR(3)
 Sof(C2)=Sof(H2)=Sof(C3)=Sof(H3)=Sof(C4)=Sof(H4)=Sof(C5)=Sof(H5)=Sof(C6)=
 Sof(H6)=FVAR(3)
 Sof(C8A)=Sof(H8A)=Sof(C9A)=Sof(H9A)=Sof(C10A)=Sof(H10A)=Sof(C11A)=Sof(H11A)=
 Sof(C12A)=Sof(H12A)=1-FVAR(4)
 Sof(C8)=Sof(H8)=Sof(C9)=Sof(H9)=Sof(C10)=Sof(H10)=Sof(C11)=Sof(H11)=Sof(C12)=
 Sof(H12)=FVAR(4)
 Sof(C86A)=Sof(H86A)=Sof(C87A)=Sof(H87A)=Sof(C88A)=Sof(H88A)=Sof(C89A)=
 Sof(H89A)=Sof(C90A)=Sof(H90A)=1-FVAR(5)
 Sof(C86)=Sof(H86)=Sof(C87)=Sof(H87)=Sof(C88)=Sof(H88)=Sof(C89)=Sof(H89)=
 Sof(C90)=Sof(H90)=FVAR(5)
 Sof(C64A)=Sof(C65A)=Sof(H65A)=Sof(C66A)=Sof(H66A)=Sof(C67A)=Sof(H67A)=
 Sof(C68A)=Sof(H68A)=Sof(C69A)=Sof(C70A)=Sof(C71A)=Sof(C72A)=Sof(H72A)=
 Sof(C73A)=Sof(H73A)=Sof(C74A)=Sof(H74A)=Sof(C75A)=Sof(H75A)=Sof(C76A)=
 Sof(C77A)=Sof(H77D)=Sof(H77E)=Sof(H77F)=Sof(C78A)=Sof(H78D)=Sof(H78E)=
 Sof(H78F)=1-FVAR(6)
 Sof(C64)=Sof(C65)=Sof(H65)=Sof(C66)=Sof(H66)=Sof(C67)=Sof(H67)=Sof(C68)=
 Sof(H68)=Sof(C69)=Sof(C70)=Sof(C71)=Sof(C72)=Sof(H72)=Sof(C73)=Sof(H73)=
 Sof(C74)=Sof(H74)=Sof(C75)=Sof(H75)=Sof(C76)=Sof(C77)=Sof(H77A)=Sof(H77B)=
 Sof(H77C)=Sof(C78)=Sof(H78A)=Sof(H78B)=Sof(H78C)=FVAR(6)
 Fixed Sof: C92(0.5) H92A(0.5) H92B(0.5) Cl3(0.5) Cl4(0.5)
7.a Secondary CH2 refined with riding coordinates:
 C91(H91A,H91B), C91A(H91C,H91D), C92(H92A,H92B)
7.b Aromatic/amide H refined with riding coordinates:
 C2(H2), C3(H3), C4(H4), C5(H5), C6(H6), C8(H8), C9(H9), C10(H10), C11(H11),
 C12(H12), C15(H15), C17(H17), C18(H18), C20(H20), C21(H21), C22(H22), C23(H23),
  C27(H27), C28(H28), C29(H29), C30(H30), C35(H35), C36(H36), C37(H37),
 C38(H38), C39(H39), C41(H41), C42(H42), C43(H43), C44(H44), C45(H45), C47(H47),
  C48(H48), C49(H49), C50(H50), C51(H51), C53(H53), C54(H54), C55(H55),
 C56(H56), C57(H57), C60(H60), C62(H62), C63(H63), C80(H80), C81(H81), C82(H82),
  C83(H83), C84(H84), C86(H86), C87(H87), C88(H88), C89(H89), C90(H90),
 C65(H65), C66(H66), C67(H67), C68(H68), C72(H72), C73(H73), C74(H74), C75(H75),
  C2A(H2A), C3A(H3A), C4A(H4A), C5A(H5A), C6A(H6A), C8A(H8A), C9A(H9A),
 C10A(H10A), C11A(H11A), C12A(H12A), C41A(H41A), C42A(H42A), C43A(H43A),
 C44A(H44A), C45A(H45A), C65A(H65A), C66A(H66A), C67A(H67A), C68A(H68A),
 C72A(H72A), C73A(H73A), C74A(H74A), C75A(H75A), C86A(H86A), C87A(H87A),
 C88A(H88A), C89A(H89A), C90A(H90A)
7.c Idealised Me refined as rotating group:
 C32(H32A,H32B,H32C), C33(H33A,H33B,H33C), C77(H77A,H77B,H77C), C78(H78A,H78B,
 H78C), C77A(H77D,H77E,H77F), C78A(H78D,H78E,H78F)
;
_olex2_submission_special_instructions 'No special instructions were received'

loop_
_space_group_symop_operation_xyz
'x, y, z'
'-x, y+1/2, -z+1/2'
'-x, -y, -z'
'x, -y-1/2, z-1/2'

loop_
_atom_site_label
_atom_site_type_symbol
_atom_site_fract_x
_atom_site_fract_y
_atom_site_fract_z
_atom_site_U_iso_or_equiv
_atom_site_adp_type
_atom_site_occupancy
_atom_site_site_symmetry_order
_atom_site_calc_flag
_atom_site_refinement_flags_posn
_atom_site_refinement_flags_adp
_atom_site_refinement_flags_occupancy
_atom_site_disorder_assembly
_atom_site_disorder_group
Ag1 Ag 0.26875(2) 0.60086(3) 0.58504(2) 0.04293(9) Uani 1 1 d . . . . .
Ag2 Ag 0.23911(2) 0.70754(2) 0.50557(2) 0.03825(8) Uani 1 1 d . . . . .
C1 C 0.3284(2) 0.3492(3) 0.57851(13) 0.0382(9) Uani 1 1 d D U . . .
C2 C 0.3763(6) 0.3764(8) 0.5479(3) 0.043(2) Uani 0.488(16) 1 d D U P A 1
H2 H 0.364199 0.428870 0.530181 0.052 Uiso 0.488(16) 1 calc R U P A 1
C3 C 0.4415(6) 0.3272(9) 0.5433(4) 0.050(2) Uani 0.488(16) 1 d D U P A 1
H3 H 0.473663 0.345098 0.521790 0.060 Uiso 0.488(16) 1 calc R U P A 1
C4 C 0.4606(9) 0.2532(14) 0.5689(8) 0.060(2) Uani 0.488(16) 1 d D U P A 1
H4 H 0.505827 0.219728 0.565357 0.071 Uiso 0.488(16) 1 calc R U P A 1
C5 C 0.4139(7) 0.2271(11) 0.6002(4) 0.063(2) Uani 0.488(16) 1 d D U P A 1
H5 H 0.427184 0.176029 0.618437 0.076 Uiso 0.488(16) 1 calc R U P A 1
C6 C 0.3471(7) 0.2756(9) 0.6048(4) 0.055(2) Uani 0.488(16) 1 d D U P A 1
H6 H 0.314764 0.257694 0.626242 0.066 Uiso 0.488(16) 1 calc R U P A 1
C7 C 0.1787(2) 0.3650(3) 0.54445(13) 0.0376(9) Uani 1 1 d D U . . .
C8 C 0.1070(7) 0.4021(15) 0.5438(6) 0.040(3) Uani 0.44(3) 1 d D U P B 1
H8 H 0.094825 0.453621 0.561662 0.048 Uiso 0.44(3) 1 calc R U P B 1
C9 C 0.0537(7) 0.3639(18) 0.5172(7) 0.045(3) Uani 0.44(3) 1 d D U P B 1
H9 H 0.003260 0.381665 0.519710 0.054 Uiso 0.44(3) 1 calc R U P B 1
C10 C 0.0737(8) 0.2998(13) 0.4869(6) 0.048(3) Uani 0.44(3) 1 d D U P B 1
H10 H 0.039189 0.282465 0.465387 0.058 Uiso 0.44(3) 1 calc R U P B 1
C11 C 0.1437(8) 0.2610(13) 0.4878(5) 0.051(3) Uani 0.44(3) 1 d D U P B 1
H11 H 0.155082 0.209264 0.469864 0.061 Uiso 0.44(3) 1 calc R U P B 1
C12 C 0.1982(7) 0.2972(12) 0.5150(5) 0.048(3) Uani 0.44(3) 1 d D U P B 1
H12 H 0.247952 0.275843 0.513445 0.058 Uiso 0.44(3) 1 calc R U P B 1
C13 C 0.2069(2) 0.3939(3) 0.63140(12) 0.0341(9) Uani 1 1 d . . . . .
C14 C 0.2271(2) 0.4497(3) 0.66651(13) 0.0346(9) Uani 1 1 d . . . . .
C15 C 0.1986(2) 0.4247(3) 0.70499(13) 0.0372(10) Uani 1 1 d . . . . .
H15 H 0.212882 0.460650 0.728947 0.045 Uiso 1 1 calc R U . . .
C16 C 0.1502(2) 0.3487(3) 0.70867(13) 0.0383(10) Uani 1 1 d . . . . .
C17 C 0.1287(3) 0.2963(3) 0.67399(14) 0.0433(11) Uani 1 1 d . . . . .
H17 H 0.093742 0.245872 0.676377 0.052 Uiso 1 1 calc R U . . .
C18 C 0.1580(3) 0.3169(3) 0.63579(14) 0.0419(10) Uani 1 1 d . . . . .
H18 H 0.144742 0.278543 0.612395 0.050 Uiso 1 1 calc R U . . .
C19 C 0.0616(2) 0.3785(3) 0.76365(13) 0.0379(10) Uani 1 1 d . . . . .
C20 C 0.0311(3) 0.4531(4) 0.74027(14) 0.0484(12) Uani 1 1 d . . . . .
H20 H 0.051677 0.468876 0.714358 0.058 Uiso 1 1 calc R U . . .
C21 C -0.0284(3) 0.5044(4) 0.75395(16) 0.0533(13) Uani 1 1 d . . . . .
H21 H -0.048708 0.554713 0.737321 0.064 Uiso 1 1 calc R U . . .
C22 C -0.0587(3) 0.4836(4) 0.79153(16) 0.0542(13) Uani 1 1 d . . . . .
H22 H -0.099854 0.518943 0.801101 0.065 Uiso 1 1 calc R U . . .
C23 C -0.0280(3) 0.4100(4) 0.81502(15) 0.0489(12) Uani 1 1 d . . . . .
H23 H -0.048804 0.395547 0.841028 0.059 Uiso 1 1 calc R U . . .
C24 C 0.0322(2) 0.3560(3) 0.80217(13) 0.0373(10) Uani 1 1 d . . . . .
C25 C 0.0622(3) 0.2757(3) 0.82977(14) 0.0436(11) Uani 1 1 d . . . . .
C26 C 0.1204(2) 0.2165(3) 0.80808(13) 0.0386(10) Uani 1 1 d . . . . .
C27 C 0.1497(3) 0.1349(4) 0.82731(15) 0.0500(12) Uani 1 1 d . . . . .
H27 H 0.133329 0.118537 0.854146 0.060 Uiso 1 1 calc R U . . .
C28 C 0.2010(3) 0.0770(4) 0.80923(18) 0.0613(14) Uani 1 1 d . . . . .
H28 H 0.219335 0.021230 0.822983 0.074 Uiso 1 1 calc R U . . .
C29 C 0.2249(3) 0.1018(4) 0.77104(18) 0.0683(16) Uani 1 1 d . . . . .
H29 H 0.260285 0.062306 0.757974 0.082 Uiso 1 1 calc R U . . .
C30 C 0.1989(3) 0.1827(4) 0.75097(16) 0.0547(13) Uani 1 1 d . . . . .
H30 H 0.217134 0.198708 0.724489 0.066 Uiso 1 1 calc R U . . .
C31 C 0.1465(2) 0.2415(3) 0.76887(13) 0.0375(10) Uani 1 1 d . . . . .
C32 C 0.0957(4) 0.3189(5) 0.87011(16) 0.0757(19) Uani 1 1 d . . . . .
H32A H 0.057453 0.354677 0.884548 0.114 Uiso 1 1 calc R U . . .
H32B H 0.136292 0.362405 0.863384 0.114 Uiso 1 1 calc R U . . .
H32C H 0.114684 0.267147 0.888034 0.114 Uiso 1 1 calc R U . . .
C33 C -0.0016(3) 0.2081(4) 0.8406(2) 0.0762(19) Uani 1 1 d . . . . .
H33A H 0.016495 0.159165 0.860181 0.114 Uiso 1 1 calc R U . . .
H33B H -0.020847 0.176946 0.815273 0.114 Uiso 1 1 calc R U . . .
H33C H -0.041221 0.245219 0.853201 0.114 Uiso 1 1 calc R U . . .
C34 C 0.3795(2) 0.5170(3) 0.67704(13) 0.0385(10) Uani 1 1 d . . . . .
C35 C 0.4392(3) 0.5505(4) 0.65492(16) 0.0543(13) Uani 1 1 d . . . . .
H35 H 0.430511 0.587405 0.630485 0.065 Uiso 1 1 calc R U . . .
C36 C 0.5109(3) 0.5309(4) 0.66808(19) 0.0670(16) Uani 1 1 d . . . . .
H36 H 0.551086 0.554331 0.652668 0.080 Uiso 1 1 calc R U . . .
C37 C 0.5244(3) 0.4779(4) 0.70306(18) 0.0574(14) Uani 1 1 d . . . . .
H37 H 0.573935 0.465538 0.712239 0.069 Uiso 1 1 calc R U . . .
C38 C 0.4663(3) 0.4427(4) 0.72494(15) 0.0495(12) Uani 1 1 d . . . . .
H38 H 0.475686 0.404776 0.749005 0.059 Uiso 1 1 calc R U . . .
C39 C 0.3943(3) 0.4619(3) 0.71223(13) 0.0430(11) Uani 1 1 d . . . . .
H39 H 0.354495 0.437259 0.727655 0.052 Uiso 1 1 calc R U . . .
C40 C 0.2600(3) 0.6365(3) 0.70205(13) 0.0443(10) Uani 1 1 d D U . . .
C41 C 0.3065(8) 0.6808(9) 0.7311(5) 0.055(2) Uani 0.48(4) 1 d D U P C 1
H41 H 0.357501 0.664003 0.732812 0.066 Uiso 0.48(4) 1 calc R U P C 1
C42 C 0.2790(13) 0.7494(11) 0.7578(5) 0.063(3) Uani 0.48(4) 1 d D U P C 1
H42 H 0.311599 0.779098 0.777555 0.075 Uiso 0.48(4) 1 calc R U P C 1
C43 C 0.2059(14) 0.7751(12) 0.7562(5) 0.067(3) Uani 0.48(4) 1 d D U P C 1
H43 H 0.187906 0.822270 0.774719 0.080 Uiso 0.48(4) 1 calc R U P C 1
C44 C 0.1580(8) 0.7316(12) 0.7273(7) 0.070(3) Uani 0.48(4) 1 d D U P C 1
H44 H 0.107058 0.748699 0.725977 0.084 Uiso 0.48(4) 1 calc R U P C 1
C45 C 0.1854(5) 0.6628(10) 0.7002(6) 0.063(2) Uani 0.48(4) 1 d D U P C 1
H45 H 0.152893 0.633451 0.680284 0.076 Uiso 0.48(4) 1 calc R U P C 1
C46 C 0.3146(2) 0.5049(3) 0.43517(13) 0.0347(9) Uani 1 1 d . . . . .
C47 C 0.3849(3) 0.5055(4) 0.45434(17) 0.0569(14) Uani 1 1 d . . . . .
H47 H 0.399765 0.558392 0.471209 0.068 Uiso 1 1 calc R U . . .
C48 C 0.4326(3) 0.4302(4) 0.44895(18) 0.0654(16) Uani 1 1 d . . . . .
H48 H 0.480849 0.432530 0.461305 0.079 Uiso 1 1 calc R U . . .
C49 C 0.4115(3) 0.3517(4) 0.42603(17) 0.0565(14) Uani 1 1 d . . . . .
H49 H 0.444582 0.299326 0.422903 0.068 Uiso 1 1 calc R U . . .
C50 C 0.3424(3) 0.3494(3) 0.40765(18) 0.0565(14) Uani 1 1 d . . . . .
H50 H 0.327643 0.295319 0.391507 0.068 Uiso 1 1 calc R U . . .
C51 C 0.2937(3) 0.4255(3) 0.41237(15) 0.0468(11) Uani 1 1 d . . . . .
H51 H 0.245587 0.422630 0.399773 0.056 Uiso 1 1 calc R U . . .
C52 C 0.1720(2) 0.5867(3) 0.41269(13) 0.0345(9) Uani 1 1 d . . . . .
C53 C 0.1230(2) 0.5241(3) 0.43155(14) 0.0417(10) Uani 1 1 d . . . . .
H53 H 0.137061 0.493985 0.457002 0.050 Uiso 1 1 calc R U . . .
C54 C 0.0543(2) 0.5053(4) 0.41363(16) 0.0481(12) Uani 1 1 d . . . . .
H54 H 0.022095 0.460643 0.426192 0.058 Uiso 1 1 calc R U . . .
C55 C 0.0324(3) 0.5514(4) 0.37746(17) 0.0528(13) Uani 1 1 d . . . . .
H55 H -0.015437 0.540167 0.365526 0.063 Uiso 1 1 calc R U . . .
C56 C 0.0802(3) 0.6137(4) 0.35877(16) 0.0542(13) Uani 1 1 d . . . . .
H56 H 0.065237 0.645066 0.333774 0.065 Uiso 1 1 calc R U . . .
C57 C 0.1500(2) 0.6311(3) 0.37599(14) 0.0412(10) Uani 1 1 d . . . . .
H57 H 0.182755 0.673678 0.362594 0.049 Uiso 1 1 calc R U . . .
C58 C 0.3069(2) 0.6969(3) 0.40743(12) 0.0331(9) Uani 1 1 d . . . . .
C59 C 0.2976(2) 0.7966(3) 0.41282(12) 0.0319(9) Uani 1 1 d . . . . .
C60 C 0.3346(2) 0.8602(3) 0.38732(13) 0.0370(9) Uani 1 1 d . . . . .
H60 H 0.328202 0.927189 0.391487 0.044 Uiso 1 1 calc R U . . .
C61 C 0.3802(2) 0.8297(3) 0.35608(13) 0.0366(9) Uani 1 1 d . . . . .
C62 C 0.3918(2) 0.7316(3) 0.35192(14) 0.0402(10) Uani 1 1 d . . . . .
H62 H 0.424679 0.708435 0.331718 0.048 Uiso 1 1 calc R U . . .
C63 C 0.3556(2) 0.6674(3) 0.37713(14) 0.0397(10) Uani 1 1 d . . . . .
H63 H 0.364303 0.600604 0.373659 0.048 Uiso 1 1 calc R U . . .
C79 C 0.2773(3) 0.9598(3) 0.46324(14) 0.0445(11) Uani 1 1 d . . . . .
C80 C 0.3408(3) 0.9628(4) 0.48872(16) 0.0581(14) Uani 1 1 d . . . . .
H80 H 0.359358 0.905168 0.500837 0.070 Uiso 1 1 calc R U . . .
C81 C 0.3772(4) 1.0487(4) 0.49666(19) 0.0738(18) Uani 1 1 d . . . . .
H81 H 0.420679 1.049880 0.513884 0.089 Uiso 1 1 calc R U . . .
C82 C 0.3498(4) 1.1326(4) 0.4794(2) 0.0759(19) Uani 1 1 d . . . . .
H82 H 0.373992 1.191921 0.484929 0.091 Uiso 1 1 calc R U . . .
C83 C 0.2875(4) 1.1299(4) 0.4542(2) 0.0736(18) Uani 1 1 d . . . . .
H83 H 0.269131 1.187662 0.442091 0.088 Uiso 1 1 calc R U . . .
C84 C 0.2510(3) 1.0443(4) 0.44605(18) 0.0584(14) Uani 1 1 d . . . . .
H84 H 0.207781 1.043739 0.428609 0.070 Uiso 1 1 calc R U . . .
C85 C 0.1499(3) 0.8601(3) 0.42486(16) 0.0482(11) Uani 1 1 d D U . . .
C86 C 0.1385(11) 0.8813(15) 0.3831(3) 0.053(3) Uani 0.226(10) 1 d D U P D 1
H86 H 0.178601 0.877636 0.364754 0.063 Uiso 0.226(10) 1 calc R U P D 1
C87 C 0.0683(11) 0.9079(19) 0.3680(5) 0.059(3) Uani 0.226(10) 1 d D U P D 1
H87 H 0.060679 0.922423 0.339425 0.070 Uiso 0.226(10) 1 calc R U P D 1
C88 C 0.0101(10) 0.9132(16) 0.3947(7) 0.063(3) Uani 0.226(10) 1 d D U P D 1
H88 H -0.037609 0.931272 0.384394 0.076 Uiso 0.226(10) 1 calc R U P D 1
C89 C 0.0202(8) 0.8927(16) 0.4356(7) 0.063(3) Uani 0.226(10) 1 d D U P D 1
H89 H -0.020335 0.896558 0.453642 0.075 Uiso 0.226(10) 1 calc R U P D 1
C90 C 0.0896(7) 0.8662(13) 0.4512(5) 0.059(3) Uani 0.226(10) 1 d D U P D 1
H90 H 0.096335 0.852071 0.479922 0.071 Uiso 0.226(10) 1 calc R U P D 1
I1 I 0.38013(2) 0.71113(2) 0.54955(2) 0.04361(8) Uani 1 1 d . . . . .
I2 I 0.12927(2) 0.68919(2) 0.56352(2) 0.04581(9) Uani 1 1 d . . . . .
N1 N 0.1214(2) 0.3249(3) 0.74863(11) 0.0411(9) Uani 1 1 d . . . . .
N2 N 0.4123(2) 0.8992(3) 0.32988(12) 0.0432(9) Uani 1 1 d D U . . .
C64 C 0.3763(4) 0.9902(4) 0.3269(7) 0.0378(13) Uani 0.717(9) 1 d D U P E 1
C65 C 0.3019(5) 0.9924(5) 0.3146(7) 0.0437(16) Uani 0.717(9) 1 d D U P E 1
H65 H 0.276125 0.934336 0.308778 0.052 Uiso 0.717(9) 1 calc R U P E 1
C66 C 0.2658(4) 1.0794(5) 0.3111(4) 0.0464(18) Uani 0.717(9) 1 d D U P E 1
H66 H 0.214689 1.081432 0.303435 0.056 Uiso 0.717(9) 1 calc R U P E 1
C67 C 0.3043(4) 1.1633(5) 0.3186(4) 0.0473(18) Uani 0.717(9) 1 d D U P E 1
H67 H 0.279483 1.223215 0.316076 0.057 Uiso 0.717(9) 1 calc R U P E 1
C68 C 0.3784(4) 1.1610(5) 0.3299(4) 0.0459(17) Uani 0.717(9) 1 d D U P E 1
H68 H 0.404416 1.219660 0.334106 0.055 Uiso 0.717(9) 1 calc R U P E 1
C69 C 0.4158(4) 1.0739(4) 0.3351(4) 0.0418(14) Uani 0.717(9) 1 d D U P E 1
C70 C 0.4949(4) 1.0678(5) 0.3523(2) 0.0441(15) Uani 0.717(9) 1 d D U P E 1
C71 C 0.5320(4) 0.9827(5) 0.3319(3) 0.0471(15) Uani 0.717(9) 1 d D U P E 1
C72 C 0.6079(4) 0.9802(6) 0.3245(3) 0.0557(18) Uani 0.717(9) 1 d D U P E 1
H72 H 0.637183 1.035018 0.331091 0.067 Uiso 0.717(9) 1 calc R U P E 1
C73 C 0.6419(4) 0.8995(6) 0.3077(3) 0.065(2) Uani 0.717(9) 1 d D U P E 1
H73 H 0.694054 0.897799 0.304885 0.079 Uiso 0.717(9) 1 calc R U P E 1
C74 C 0.5990(5) 0.8229(6) 0.2954(3) 0.068(2) Uani 0.717(9) 1 d D U P E 1
H74 H 0.621166 0.769380 0.282327 0.082 Uiso 0.717(9) 1 calc R U P E 1
C75 C 0.5238(5) 0.8231(6) 0.3020(3) 0.0633(19) Uani 0.717(9) 1 d D U P E 1
H75 H 0.494508 0.770040 0.292987 0.076 Uiso 0.717(9) 1 calc R U P E 1
C76 C 0.4900(4) 0.9010(6) 0.3218(3) 0.0486(16) Uani 0.717(9) 1 d D U P E 1
C77 C 0.4937(5) 1.0492(7) 0.3995(2) 0.048(2) Uani 0.717(9) 1 d D U P E 1
H77A H 0.466781 1.101216 0.412930 0.072 Uiso 0.717(9) 1 calc R U P E 1
H77B H 0.544526 1.046656 0.410768 0.072 Uiso 0.717(9) 1 calc R U P E 1
H77C H 0.468878 0.987930 0.404670 0.072 Uiso 0.717(9) 1 calc R U P E 1
C78 C 0.5385(5) 1.1615(6) 0.3452(4) 0.055(2) Uani 0.717(9) 1 d D U P E 1
H78A H 0.541406 1.173635 0.315413 0.083 Uiso 0.717(9) 1 calc R U P E 1
H78B H 0.588565 1.155062 0.357371 0.083 Uiso 0.717(9) 1 calc R U P E 1
H78C H 0.513137 1.215131 0.358447 0.083 Uiso 0.717(9) 1 calc R U P E 1
P1 P 0.24486(6) 0.42245(8) 0.58028(3) 0.0345(2) Uani 1 1 d . . . . .
P2 P 0.28673(6) 0.55599(8) 0.66056(3) 0.0356(2) Uani 1 1 d . . . . .
P3 P 0.25895(6) 0.61232(8) 0.44053(3) 0.0327(2) Uani 1 1 d . . . . .
P4 P 0.23776(6) 0.84171(8) 0.45353(3) 0.0359(2) Uani 1 1 d . . . . .
C2A C 0.3927(5) 0.3855(8) 0.5624(5) 0.051(2) Uani 0.512(16) 1 d D U P A 2
H2A H 0.393859 0.450348 0.553280 0.061 Uiso 0.512(16) 1 calc R U P A 2
C3A C 0.4552(5) 0.3297(9) 0.5592(5) 0.059(2) Uani 0.512(16) 1 d D U P A 2
H3A H 0.497527 0.355342 0.546316 0.071 Uiso 0.512(16) 1 calc R U P A 2
C4A C 0.4573(9) 0.2381(13) 0.5742(8) 0.059(2) Uani 0.512(16) 1 d D U P A 2
H4A H 0.501776 0.201819 0.574109 0.071 Uiso 0.512(16) 1 calc R U P A 2
C5A C 0.3934(6) 0.1993(8) 0.5895(4) 0.057(2) Uani 0.512(16) 1 d D U P A 2
H5A H 0.392387 0.133837 0.597874 0.068 Uiso 0.512(16) 1 calc R U P A 2
C6A C 0.3303(6) 0.2558(6) 0.5928(4) 0.051(2) Uani 0.512(16) 1 d D U P A 2
H6A H 0.287695 0.229568 0.605181 0.061 Uiso 0.512(16) 1 calc R U P A 2
C8A C 0.1105(5) 0.4101(11) 0.5371(5) 0.040(3) Uani 0.56(3) 1 d D U P B 2
H8A H 0.100354 0.469263 0.550506 0.048 Uiso 0.56(3) 1 calc R U P B 2
C9A C 0.0578(6) 0.3699(14) 0.5108(6) 0.046(3) Uani 0.56(3) 1 d D U P B 2
H9A H 0.013394 0.404073 0.504500 0.055 Uiso 0.56(3) 1 calc R U P B 2
C10A C 0.0688(7) 0.2807(10) 0.4935(5) 0.049(3) Uani 0.56(3) 1 d D U P B 2
H10A H 0.031087 0.251643 0.476648 0.059 Uiso 0.56(3) 1 calc R U P B 2
C11A C 0.1349(7) 0.2342(9) 0.5010(5) 0.053(2) Uani 0.56(3) 1 d D U P B 2
H11A H 0.143410 0.173584 0.488443 0.063 Uiso 0.56(3) 1 calc R U P B 2
C12A C 0.1896(6) 0.2749(7) 0.5266(4) 0.047(2) Uani 0.56(3) 1 d D U P B 2
H12A H 0.234506 0.241163 0.532070 0.056 Uiso 0.56(3) 1 calc R U P B 2
C41A C 0.3164(6) 0.6851(8) 0.7234(5) 0.055(2) Uani 0.52(4) 1 d D U P C 2
H41A H 0.366491 0.669217 0.718478 0.066 Uiso 0.52(4) 1 calc R U P C 2
C42A C 0.3005(12) 0.7564(10) 0.7518(5) 0.064(3) Uani 0.52(4) 1 d D U P C 2
H42A H 0.339927 0.788608 0.766100 0.076 Uiso 0.52(4) 1 calc R U P C 2
C43A C 0.2288(14) 0.7811(11) 0.7595(4) 0.069(3) Uani 0.52(4) 1 d D U P C 2
H43A H 0.218645 0.830471 0.778857 0.082 Uiso 0.52(4) 1 calc R U P C 2
C44A C 0.1708(9) 0.7335(11) 0.7388(7) 0.071(3) Uani 0.52(4) 1 d D U P C 2
H44A H 0.120906 0.749629 0.744090 0.086 Uiso 0.52(4) 1 calc R U P C 2
C45A C 0.1870(5) 0.6617(10) 0.7101(6) 0.065(2) Uani 0.52(4) 1 d D U P C 2
H45A H 0.147549 0.629577 0.695756 0.078 Uiso 0.52(4) 1 calc R U P C 2
C64A C 0.3808(9) 0.9932(7) 0.3267(18) 0.041(2) Uani 0.283(9) 1 d D U P E 2
C65A C 0.3079(11) 1.0080(12) 0.3138(19) 0.045(3) Uani 0.283(9) 1 d D U P E 2
H65A H 0.276962 0.954603 0.307375 0.054 Uiso 0.283(9) 1 calc R U P E 2
C66A C 0.2799(10) 1.1004(13) 0.3103(12) 0.047(3) Uani 0.283(9) 1 d D U P E 2
H66A H 0.229011 1.110692 0.303582 0.056 Uiso 0.283(9) 1 calc R U P E 2
C67A C 0.3269(11) 1.1771(12) 0.3167(10) 0.047(3) Uani 0.283(9) 1 d D U P E 2
H67A H 0.308515 1.240633 0.313353 0.057 Uiso 0.283(9) 1 calc R U P E 2
C68A C 0.4000(11) 1.1628(9) 0.3279(10) 0.045(3) Uani 0.283(9) 1 d D U P E 2
H68A H 0.431794 1.216692 0.331504 0.054 Uiso 0.283(9) 1 calc R U P E 2
C69A C 0.4281(8) 1.0707(8) 0.3340(9) 0.042(2) Uani 0.283(9) 1 d D U P E 2
C70A C 0.5078(8) 1.0485(10) 0.3473(5) 0.045(2) Uani 0.283(9) 1 d D U P E 2
C71A C 0.5335(7) 0.9633(11) 0.3220(7) 0.050(2) Uani 0.283(9) 1 d D U P E 2
C72A C 0.6038(8) 0.9513(13) 0.3062(8) 0.061(2) Uani 0.283(9) 1 d D U P E 2
H72A H 0.641432 0.997247 0.312321 0.073 Uiso 0.283(9) 1 calc R U P E 2
C73A C 0.6192(9) 0.8722(13) 0.2815(8) 0.068(3) Uani 0.283(9) 1 d D U P E 2
H73A H 0.667818 0.865273 0.271426 0.081 Uiso 0.283(9) 1 calc R U P E 2
C74A C 0.5677(10) 0.8041(12) 0.2711(7) 0.067(3) Uani 0.283(9) 1 d D U P E 2
H74A H 0.580569 0.750742 0.254422 0.081 Uiso 0.283(9) 1 calc R U P E 2
C75A C 0.4963(9) 0.8138(12) 0.2851(7) 0.059(3) Uani 0.283(9) 1 d D U P E 2
H75A H 0.457700 0.771698 0.276148 0.071 Uiso 0.283(9) 1 calc R U P E 2
C76A C 0.4836(8) 0.8886(14) 0.3133(9) 0.051(2) Uani 0.283(9) 1 d D U P E 2
C77A C 0.5089(15) 1.0198(18) 0.3936(6) 0.059(5) Uani 0.283(9) 1 d D U P E 2
H77D H 0.489455 1.072754 0.410032 0.089 Uiso 0.283(9) 1 calc R U P E 2
H77E H 0.559927 1.005807 0.402821 0.089 Uiso 0.283(9) 1 calc R U P E 2
H77F H 0.478203 0.962580 0.397209 0.089 Uiso 0.283(9) 1 calc R U P E 2
C78A C 0.5578(11) 1.1370(13) 0.3420(9) 0.062(5) Uani 0.283(9) 1 d D U P E 2
H78D H 0.555492 1.157966 0.313012 0.093 Uiso 0.283(9) 1 calc R U P E 2
H78E H 0.608995 1.120262 0.349880 0.093 Uiso 0.283(9) 1 calc R U P E 2
H78F H 0.540852 1.189151 0.359826 0.093 Uiso 0.283(9) 1 calc R U P E 2
C86A C 0.1473(4) 0.8964(6) 0.38469(19) 0.0507(16) Uani 0.774(10) 1 d D U P D 2
H86A H 0.191444 0.917559 0.372233 0.061 Uiso 0.774(10) 1 calc R U P D 2
C87A C 0.0799(4) 0.9018(7) 0.3627(2) 0.0590(17) Uani 0.774(10) 1 d D U P D 2
H87A H 0.078336 0.925700 0.335057 0.071 Uiso 0.774(10) 1 calc R U P D 2
C88A C 0.0153(4) 0.8724(6) 0.3809(3) 0.0602(18) Uani 0.774(10) 1 d D U P D 2
H88A H -0.030912 0.880130 0.366535 0.072 Uiso 0.774(10) 1 calc R U P D 2
C89A C 0.0179(4) 0.8323(6) 0.4195(2) 0.0640(19) Uani 0.774(10) 1 d D U P D 2
H89A H -0.026390 0.810792 0.431766 0.077 Uiso 0.774(10) 1 calc R U P D 2
C90A C 0.0851(3) 0.8230(6) 0.4409(2) 0.0554(17) Uani 0.774(10) 1 d D U P D 2
H90A H 0.087045 0.790824 0.466887 0.066 Uiso 0.774(10) 1 calc R U P D 2
C91 C 0.2327(6) 0.9268(5) 0.5924(3) 0.129(3) Uani 0.888(4) 1 d D U P F 1
H91A H 0.284955 0.918645 0.584690 0.155 Uiso 0.888(4) 1 calc R U P F 1
H91B H 0.201766 0.885903 0.573743 0.155 Uiso 0.888(4) 1 calc R U P F 1
Cl1 Cl 0.22241(15) 0.8884(3) 0.64428(10) 0.1520(14) Uani 0.888(4) 1 d D U P F 1
Cl2 Cl 0.2076(3) 1.0441(3) 0.5857(2) 0.243(3) Uani 0.888(4) 1 d D U P F 1
C91A C 0.215(5) 1.063(7) 0.555(3) 0.214(8) Uani 0.112(4) 1 d D U P F 2
H91C H 0.193202 1.127540 0.558239 0.256 Uiso 0.112(4) 1 calc R U P F 2
H91D H 0.236949 1.057006 0.527713 0.256 Uiso 0.112(4) 1 calc R U P F 2
Cl1A Cl 0.1468(18) 0.972(2) 0.5627(13) 0.203(7) Uani 0.112(4) 1 d D U P F 2
Cl2A Cl 0.2819(19) 1.038(2) 0.5961(13) 0.197(7) Uani 0.112(4) 1 d D U P F 2
C92 C 0.0039(14) 1.051(3) 0.5176(4) 0.319(9) Uani 0.5 1 d D U P G -1
H92A H -0.033325 1.010389 0.531396 0.382 Uiso 0.5 1 calc R U P G -1
H92B H 0.005200 1.114826 0.530912 0.382 Uiso 0.5 1 calc R U P G -1
Cl3 Cl 0.0932(9) 0.9953(12) 0.5199(5) 0.374(6) Uani 0.5 1 d D U P G -1
Cl4 Cl -0.0163(5) 1.0602(5) 0.4634(3) 0.204(3) Uani 0.5 1 d D U P G -1

loop_
_atom_site_aniso_label
_atom_site_aniso_U_11
_atom_site_aniso_U_22
_atom_site_aniso_U_33
_atom_site_aniso_U_23
_atom_site_aniso_U_13
_atom_site_aniso_U_12
Ag1 0.0476(2) 0.0470(2) 0.03400(18) 0.01189(15) -0.00258(15) -0.00031(16)
Ag2 0.03906(18) 0.04701(19) 0.02871(16) 0.00584(14) 0.00169(13) 0.00064(15)
C1 0.033(2) 0.044(2) 0.037(2) 0.0052(19) -0.0056(17) 0.0014(18)
C2 0.033(4) 0.053(4) 0.043(5) 0.010(4) -0.007(4) -0.001(4)
C3 0.035(4) 0.067(4) 0.048(5) 0.012(4) -0.004(4) 0.003(4)
C4 0.039(4) 0.074(5) 0.065(5) 0.012(4) -0.006(4) 0.008(4)
C5 0.043(5) 0.075(5) 0.071(5) 0.024(4) -0.012(4) 0.015(4)
C6 0.040(5) 0.072(5) 0.053(5) 0.026(4) -0.004(4) 0.009(4)
C7 0.038(2) 0.050(2) 0.0254(19) 0.0015(18) 0.0012(17) 0.0017(18)
C8 0.035(4) 0.052(4) 0.033(5) 0.006(5) 0.004(4) 0.003(4)
C9 0.035(4) 0.061(4) 0.038(5) 0.005(5) 0.000(4) -0.002(4)
C10 0.043(4) 0.065(5) 0.036(5) 0.004(4) -0.011(4) -0.001(4)
C11 0.050(4) 0.064(5) 0.038(5) -0.008(4) -0.007(4) 0.007(4)
C12 0.046(4) 0.064(5) 0.034(5) -0.007(4) -0.003(4) 0.013(4)
C13 0.036(2) 0.039(2) 0.027(2) 0.0053(17) -0.0008(17) 0.0021(18)
C14 0.034(2) 0.039(2) 0.031(2) 0.0060(18) -0.0026(17) 0.0035(18)
C15 0.036(2) 0.051(3) 0.024(2) 0.0035(19) -0.0017(17) 0.0008(19)
C16 0.036(2) 0.050(3) 0.029(2) 0.0075(19) 0.0036(18) 0.0030(19)
C17 0.045(3) 0.052(3) 0.033(2) 0.003(2) 0.0006(19) -0.009(2)
C18 0.049(3) 0.047(3) 0.030(2) 0.0002(19) 0.0004(19) -0.005(2)
C19 0.035(2) 0.047(2) 0.032(2) 0.0006(19) -0.0014(18) -0.0039(19)
C20 0.046(3) 0.065(3) 0.034(2) 0.011(2) 0.001(2) 0.007(2)
C21 0.051(3) 0.063(3) 0.046(3) 0.010(2) -0.002(2) 0.013(3)
C22 0.046(3) 0.066(3) 0.051(3) -0.003(3) 0.004(2) 0.011(2)
C23 0.042(3) 0.063(3) 0.042(3) 0.001(2) 0.009(2) -0.001(2)
C24 0.032(2) 0.050(3) 0.030(2) 0.0006(19) -0.0022(17) -0.0063(19)
C25 0.039(3) 0.058(3) 0.034(2) 0.010(2) 0.0052(19) -0.004(2)
C26 0.035(2) 0.048(3) 0.032(2) 0.0054(19) -0.0030(18) -0.0099(19)
C27 0.049(3) 0.062(3) 0.040(3) 0.014(2) 0.002(2) -0.008(2)
C28 0.071(4) 0.055(3) 0.057(3) 0.018(3) 0.006(3) 0.008(3)
C29 0.081(4) 0.063(3) 0.062(4) 0.016(3) 0.023(3) 0.021(3)
C30 0.065(3) 0.057(3) 0.043(3) 0.014(2) 0.013(2) 0.008(3)
C31 0.032(2) 0.048(2) 0.032(2) 0.0043(19) 0.0023(18) -0.0053(19)
C32 0.095(5) 0.102(5) 0.030(3) -0.006(3) -0.014(3) 0.029(4)
C33 0.056(4) 0.079(4) 0.095(5) 0.040(4) 0.032(3) 0.004(3)
C34 0.040(2) 0.045(2) 0.031(2) 0.0016(19) -0.0031(18) -0.0010(19)
C35 0.045(3) 0.069(3) 0.049(3) 0.023(3) 0.003(2) 0.006(2)
C36 0.045(3) 0.085(4) 0.072(4) 0.021(3) 0.011(3) 0.003(3)
C37 0.042(3) 0.069(3) 0.062(3) -0.002(3) -0.001(3) 0.010(3)
C38 0.051(3) 0.060(3) 0.037(3) 0.007(2) -0.004(2) 0.016(2)
C39 0.040(3) 0.057(3) 0.032(2) 0.004(2) 0.0034(19) 0.006(2)
C40 0.049(3) 0.046(2) 0.038(2) 0.0000(19) -0.0041(19) 0.008(2)
C41 0.056(5) 0.066(4) 0.043(5) -0.011(4) -0.006(4) 0.006(4)
C42 0.061(5) 0.076(4) 0.051(4) -0.022(4) -0.007(4) 0.014(4)
C43 0.062(6) 0.082(4) 0.055(4) -0.027(4) -0.022(4) 0.019(5)
C44 0.063(5) 0.087(4) 0.058(5) -0.030(4) -0.019(4) 0.024(4)
C45 0.058(4) 0.079(4) 0.053(5) -0.027(4) -0.014(4) 0.017(4)
C46 0.036(2) 0.036(2) 0.032(2) 0.0011(18) 0.0005(18) -0.0006(18)
C47 0.051(3) 0.053(3) 0.065(3) -0.014(3) -0.019(3) 0.011(2)
C48 0.053(3) 0.074(4) 0.068(4) -0.008(3) -0.017(3) 0.023(3)
C49 0.059(3) 0.048(3) 0.062(3) 0.010(3) 0.006(3) 0.015(2)
C50 0.066(4) 0.034(2) 0.070(4) -0.006(2) 0.010(3) -0.001(2)
C51 0.043(3) 0.045(3) 0.052(3) -0.006(2) 0.000(2) -0.006(2)
C52 0.032(2) 0.038(2) 0.033(2) -0.0017(18) -0.0003(17) 0.0024(17)
C53 0.038(3) 0.053(3) 0.035(2) -0.002(2) 0.0042(19) 0.001(2)
C54 0.030(2) 0.056(3) 0.058(3) -0.013(2) 0.005(2) -0.004(2)
C55 0.035(3) 0.059(3) 0.063(3) -0.014(3) -0.013(2) 0.003(2)
C56 0.057(3) 0.056(3) 0.049(3) -0.003(2) -0.014(2) 0.003(3)
C57 0.040(3) 0.045(2) 0.039(2) -0.002(2) -0.0065(19) -0.003(2)
C58 0.033(2) 0.037(2) 0.029(2) 0.0043(17) -0.0001(17) 0.0004(17)
C59 0.030(2) 0.037(2) 0.028(2) 0.0030(17) 0.0000(16) 0.0039(17)
C60 0.041(2) 0.032(2) 0.038(2) 0.0028(18) 0.0066(19) 0.0022(18)
C61 0.030(2) 0.044(2) 0.036(2) 0.0048(19) 0.0052(18) 0.0012(18)
C62 0.043(3) 0.042(2) 0.036(2) -0.0025(19) 0.010(2) 0.006(2)
C63 0.044(3) 0.035(2) 0.040(2) -0.0002(19) 0.006(2) -0.0003(19)
C79 0.061(3) 0.040(2) 0.033(2) 0.0033(19) 0.012(2) 0.004(2)
C80 0.082(4) 0.048(3) 0.044(3) 0.002(2) -0.004(3) -0.009(3)
C81 0.097(5) 0.066(4) 0.058(4) -0.002(3) -0.012(3) -0.024(3)
C82 0.119(6) 0.045(3) 0.064(4) -0.011(3) 0.017(4) -0.023(3)
C83 0.104(5) 0.039(3) 0.079(4) 0.005(3) 0.018(4) 0.005(3)
C84 0.066(4) 0.046(3) 0.064(4) 0.005(3) 0.013(3) 0.011(2)
C85 0.039(2) 0.051(2) 0.054(3) 0.011(2) 0.002(2) 0.005(2)
C86 0.047(5) 0.055(5) 0.056(5) 0.011(5) -0.002(5) 0.004(5)
C87 0.051(5) 0.062(5) 0.062(5) 0.015(5) -0.006(5) 0.006(5)
C88 0.052(5) 0.068(5) 0.069(5) 0.012(5) -0.006(5) 0.008(5)
C89 0.050(5) 0.070(5) 0.067(5) 0.011(5) 0.004(5) 0.001(5)
C90 0.045(5) 0.067(6) 0.065(5) 0.018(5) 0.004(5) -0.002(5)
I1 0.03468(16) 0.05024(17) 0.04546(17) 0.00973(14) -0.00675(12) -0.00479(13)
I2 0.03251(16) 0.0616(2) 0.04373(17) 0.00746(15) 0.00791(12) 0.00415(13)
N1 0.040(2) 0.055(2) 0.0289(18) 0.0120(17) 0.0075(16) 0.0014(17)
N2 0.046(2) 0.0410(19) 0.044(2) 0.0083(16) 0.0153(17) 0.0061(16)
C64 0.040(3) 0.043(3) 0.031(3) 0.004(2) 0.008(3) 0.004(2)
C65 0.046(3) 0.053(3) 0.033(3) 0.002(4) 0.003(3) -0.002(3)
C66 0.040(3) 0.060(4) 0.039(3) 0.003(4) -0.004(3) 0.005(3)
C67 0.041(4) 0.050(3) 0.051(3) 0.003(3) 0.000(4) 0.007(3)
C68 0.040(4) 0.047(3) 0.052(3) -0.001(3) 0.005(4) 0.005(3)
C69 0.039(3) 0.049(3) 0.038(3) 0.003(2) 0.009(3) 0.010(2)
C70 0.039(3) 0.047(3) 0.047(3) 0.005(3) 0.009(3) 0.008(3)
C71 0.045(3) 0.048(3) 0.049(3) 0.008(3) 0.019(3) 0.012(3)
C72 0.046(3) 0.056(4) 0.066(4) 0.003(3) 0.025(3) 0.006(3)
C73 0.056(4) 0.061(4) 0.081(5) 0.000(4) 0.036(4) 0.006(3)
C74 0.063(4) 0.059(4) 0.086(4) -0.002(3) 0.044(3) 0.008(3)
C75 0.061(4) 0.055(3) 0.076(4) -0.004(3) 0.036(3) 0.002(3)
C76 0.051(3) 0.042(3) 0.054(4) 0.007(3) 0.027(3) 0.009(3)
C77 0.040(4) 0.063(5) 0.040(4) 0.000(4) 0.001(3) 0.014(4)
C78 0.044(5) 0.052(5) 0.071(5) -0.005(4) 0.004(4) 0.001(4)
P1 0.0350(6) 0.0433(6) 0.0252(5) 0.0038(5) -0.0007(4) 0.0007(5)
P2 0.0373(6) 0.0421(6) 0.0272(5) 0.0043(5) -0.0028(4) -0.0015(5)
P3 0.0315(6) 0.0358(6) 0.0306(5) 0.0015(4) -0.0001(4) -0.0020(4)
P4 0.0391(6) 0.0359(6) 0.0332(6) 0.0053(5) 0.0087(5) 0.0060(5)
C2A 0.036(4) 0.059(4) 0.057(5) 0.011(4) 0.001(4) 0.005(4)
C3A 0.041(4) 0.074(4) 0.062(5) 0.015(5) 0.002(4) 0.004(4)
C4A 0.040(4) 0.074(5) 0.062(5) 0.014(4) -0.009(4) 0.013(4)
C5A 0.039(4) 0.067(4) 0.064(5) 0.015(4) -0.013(4) 0.005(4)
C6A 0.032(4) 0.062(4) 0.057(5) 0.016(4) -0.008(4) 0.002(4)
C8A 0.036(4) 0.049(4) 0.036(5) 0.004(4) 0.002(3) 0.000(3)
C9A 0.039(4) 0.062(4) 0.037(5) 0.010(4) -0.003(3) 0.000(3)
C10A 0.043(4) 0.067(5) 0.037(4) 0.001(4) -0.006(3) -0.005(4)
C11A 0.051(4) 0.065(4) 0.042(5) -0.009(4) -0.002(4) 0.004(4)
C12A 0.045(4) 0.060(4) 0.036(5) -0.005(4) -0.004(4) 0.005(4)
C41A 0.058(4) 0.064(4) 0.042(4) -0.014(4) -0.002(4) 0.003(4)
C42A 0.061(5) 0.075(4) 0.055(4) -0.019(4) -0.003(4) 0.005(4)
C43A 0.062(6) 0.082(4) 0.061(4) -0.023(4) -0.014(4) 0.021(5)
C44A 0.060(5) 0.089(4) 0.064(5) -0.030(4) -0.018(4) 0.023(4)
C45A 0.058(4) 0.078(4) 0.059(5) -0.025(4) -0.013(4) 0.013(4)
C64A 0.042(4) 0.047(4) 0.034(4) 0.004(4) 0.008(4) 0.007(4)
C65A 0.046(5) 0.054(5) 0.034(4) 0.003(5) 0.005(4) 0.001(4)
C66A 0.041(5) 0.058(5) 0.040(4) 0.004(5) -0.001(5) 0.002(5)
C67A 0.043(5) 0.052(5) 0.047(4) 0.003(4) 0.003(5) 0.004(5)
C68A 0.039(5) 0.049(4) 0.048(4) 0.000(4) 0.004(5) 0.006(4)
C69A 0.041(4) 0.046(4) 0.040(4) 0.003(4) 0.008(4) 0.007(4)
C70A 0.040(4) 0.050(4) 0.047(4) 0.006(4) 0.010(4) 0.008(4)
C71A 0.047(4) 0.048(4) 0.056(4) 0.009(4) 0.021(4) 0.010(4)
C72A 0.054(4) 0.058(5) 0.072(5) 0.004(4) 0.031(4) 0.008(4)
C73A 0.062(5) 0.062(5) 0.081(5) 0.000(5) 0.039(5) 0.006(5)
C74A 0.064(6) 0.060(5) 0.080(6) 0.005(5) 0.036(5) 0.005(5)
C75A 0.058(5) 0.051(5) 0.069(5) 0.003(5) 0.030(5) 0.012(5)
C76A 0.051(4) 0.045(4) 0.057(5) 0.009(4) 0.025(4) 0.007(4)
C77A 0.058(10) 0.067(11) 0.053(9) 0.001(9) 0.005(8) 0.016(9)
C78A 0.054(10) 0.059(10) 0.073(10) 0.013(9) 0.002(9) 0.009(9)
C86A 0.046(3) 0.051(3) 0.055(3) 0.009(3) 0.000(3) 0.004(3)
C87A 0.054(4) 0.064(3) 0.059(3) 0.014(3) -0.008(3) 0.008(3)
C88A 0.050(3) 0.062(4) 0.068(4) 0.009(3) -0.009(3) 0.004(3)
C89A 0.048(3) 0.075(4) 0.070(4) 0.014(3) 0.000(3) -0.003(3)
C90A 0.045(3) 0.063(4) 0.059(4) 0.008(3) 0.002(3) -0.002(3)
C91 0.125(6) 0.101(5) 0.162(6) -0.014(5) 0.018(5) -0.012(5)
Cl1 0.0967(19) 0.227(4) 0.134(2) -0.026(2) 0.0271(17) -0.067(2)
Cl2 0.234(5) 0.122(3) 0.375(7) -0.006(4) 0.043(5) 0.003(3)
C91A 0.214(10) 0.185(10) 0.242(10) -0.004(8) 0.016(8) 0.001(8)
Cl1A 0.206(11) 0.160(10) 0.243(11) -0.018(10) 0.007(10) 0.006(10)
Cl2A 0.197(11) 0.156(10) 0.240(11) 0.007(10) 0.025(10) 0.003(10)
C92 0.338(12) 0.299(11) 0.318(11) -0.002(9) 0.000(9) 0.004(9)
Cl3 0.411(12) 0.336(10) 0.375(11) -0.018(10) 0.026(10) 0.001(10)
Cl4 0.297(8) 0.115(4) 0.199(7) -0.023(4) 0.016(6) -0.003(5)

loop_
_atom_type_symbol
_atom_type_description
_atom_type_scat_dispersion_real
_atom_type_scat_dispersion_imag
_atom_type_scat_source
C C 0.0033 0.0016 'International Tables Vol C Tables 4.2.6.8 and 6.1.1.4'
H H 0.0000 0.0000 'International Tables Vol C Tables 4.2.6.8 and 6.1.1.4'
Ag Ag -0.8971 1.1015 'International Tables Vol C Tables 4.2.6.8 and 6.1.1.4'
Cl Cl 0.1484 0.1585 'International Tables Vol C Tables 4.2.6.8 and 6.1.1.4'
I I -0.4742 1.8119 'International Tables Vol C Tables 4.2.6.8 and 6.1.1.4'
N N 0.0061 0.0033 'International Tables Vol C Tables 4.2.6.8 and 6.1.1.4'
P P 0.1023 0.0942 'International Tables Vol C Tables 4.2.6.8 and 6.1.1.4'

loop_
_geom_angle_atom_site_label_1
_geom_angle_atom_site_label_2
_geom_angle_atom_site_label_3
_geom_angle
_geom_angle_site_symmetry_1
_geom_angle_site_symmetry_3
_geom_angle_publ_flag
I1 Ag1 Ag2 59.493(11) . . ?
I1 Ag1 I2 107.585(14) . . ?
I2 Ag1 Ag2 56.384(11) . . ?
P1 Ag1 Ag2 114.15(3) . . ?
P1 Ag1 I1 129.64(3) . . ?
P1 Ag1 I2 105.02(3) . . ?
P1 Ag1 P2 80.36(4) . . ?
P2 Ag1 Ag2 164.12(3) . . ?
P2 Ag1 I1 117.06(3) . . ?
P2 Ag1 I2 115.30(3) . . ?
I1 Ag2 Ag1 56.853(11) . . ?
I2 Ag2 Ag1 59.518(11) . . ?
I2 Ag2 I1 108.004(14) . . ?
P3 Ag2 Ag1 115.19(3) . . ?
P3 Ag2 I1 105.96(3) . . ?
P3 Ag2 I2 129.36(3) . . ?
P4 Ag2 Ag1 159.77(3) . . ?
P4 Ag2 I1 107.95(3) . . ?
P4 Ag2 I2 121.66(3) . . ?
P4 Ag2 P3 80.42(4) . . ?
C2 C1 P1 113.8(5) . . ?
C6 C1 C2 120.0(7) . . ?
C6 C1 P1 126.2(5) . . ?
C2A C1 P1 120.8(5) . . ?
C6A C1 P1 122.0(5) . . ?
C6A C1 C2A 117.2(7) . . ?
C1 C2 H2 120.1 . . ?
C3 C2 C1 119.8(8) . . ?
C3 C2 H2 120.1 . . ?
C2 C3 H3 119.5 . . ?
C4 C3 C2 121.0(8) . . ?
C4 C3 H3 119.5 . . ?
C3 C4 H4 120.2 . . ?
C3 C4 C5 119.5(8) . . ?
C5 C4 H4 120.2 . . ?
C4 C5 H5 120.0 . . ?
C4 C5 C6 120.0(9) . . ?
C6 C5 H5 120.0 . . ?
C1 C6 C5 119.7(8) . . ?
C1 C6 H6 120.1 . . ?
C5 C6 H6 120.1 . . ?
C8 C7 P1 116.1(6) . . ?
C12 C7 C8 119.5(7) . . ?
C12 C7 P1 123.8(6) . . ?
C8A C7 P1 118.0(5) . . ?
C12A C7 P1 123.9(5) . . ?
C12A C7 C8A 117.9(7) . . ?
C7 C8 H8 120.0 . . ?
C9 C8 C7 119.9(8) . . ?
C9 C8 H8 120.0 . . ?
C8 C9 H9 120.0 . . ?
C8 C9 C10 119.9(9) . . ?
C10 C9 H9 120.0 . . ?
C9 C10 H10 120.1 . . ?
C11 C10 C9 119.8(9) . . ?
C11 C10 H10 120.1 . . ?
C10 C11 H11 119.8 . . ?
C10 C11 C12 120.3(9) . . ?
C12 C11 H11 119.8 . . ?
C7 C12 C11 119.2(8) . . ?
C7 C12 H12 120.4 . . ?
C11 C12 H12 120.4 . . ?
C14 C13 P1 120.2(3) . . ?
C18 C13 C14 119.4(4) . . ?
C18 C13 P1 120.4(3) . . ?
C13 C14 P2 119.8(3) . . ?
C15 C14 C13 118.7(4) . . ?
C15 C14 P2 121.5(3) . . ?
C14 C15 H15 119.5 . . ?
C16 C15 C14 121.1(4) . . ?
C16 C15 H15 119.5 . . ?
C15 C16 C17 119.9(4) . . ?
C15 C16 N1 119.9(4) . . ?
C17 C16 N1 120.1(4) . . ?
C16 C17 H17 119.8 . . ?
C16 C17 C18 120.4(4) . . ?
C18 C17 H17 119.8 . . ?
C13 C18 H18 119.8 . . ?
C17 C18 C13 120.4(4) . . ?
C17 C18 H18 119.8 . . ?
C20 C19 C24 119.6(4) . . ?
C20 C19 N1 120.4(4) . . ?
C24 C19 N1 120.0(4) . . ?
C19 C20 H20 119.4 . . ?
C21 C20 C19 121.1(4) . . ?
C21 C20 H20 119.4 . . ?
C20 C21 H21 119.7 . . ?
C20 C21 C22 120.6(5) . . ?
C22 C21 H21 119.7 . . ?
C21 C22 H22 120.8 . . ?
C21 C22 C23 118.4(5) . . ?
C23 C22 H22 120.8 . . ?
C22 C23 H23 118.6 . . ?
C22 C23 C24 122.8(5) . . ?
C24 C23 H23 118.6 . . ?
C19 C24 C25 123.1(4) . . ?
C23 C24 C19 117.5(4) . . ?
C23 C24 C25 119.4(4) . . ?
C24 C25 C26 111.6(4) . . ?
C24 C25 C32 109.4(4) . . ?
C24 C25 C33 109.0(4) . . ?
C26 C25 C32 109.8(4) . . ?
C26 C25 C33 107.8(4) . . ?
C33 C25 C32 109.1(5) . . ?
C27 C26 C25 119.7(4) . . ?
C27 C26 C31 118.1(4) . . ?
C31 C26 C25 122.2(4) . . ?
C26 C27 H27 118.6 . . ?
C28 C27 C26 122.9(5) . . ?
C28 C27 H27 118.6 . . ?
C27 C28 H28 120.9 . . ?
C29 C28 C27 118.2(5) . . ?
C29 C28 H28 120.9 . . ?
C28 C29 H29 119.3 . . ?
C28 C29 C30 121.3(5) . . ?
C30 C29 H29 119.3 . . ?
C29 C30 H30 119.5 . . ?
C29 C30 C31 121.0(5) . . ?
C31 C30 H30 119.5 . . ?
C30 C31 C26 118.5(4) . . ?
C30 C31 N1 120.6(4) . . ?
N1 C31 C26 120.8(4) . . ?
C25 C32 H32A 109.5 . . ?
C25 C32 H32B 109.5 . . ?
C25 C32 H32C 109.5 . . ?
H32A C32 H32B 109.5 . . ?
H32A C32 H32C 109.5 . . ?
H32B C32 H32C 109.5 . . ?
C25 C33 H33A 109.5 . . ?
C25 C33 H33B 109.5 . . ?
C25 C33 H33C 109.5 . . ?
H33A C33 H33B 109.5 . . ?
H33A C33 H33C 109.5 . . ?
H33B C33 H33C 109.5 . . ?
C35 C34 P2 118.0(3) . . ?
C39 C34 C35 118.0(4) . . ?
C39 C34 P2 123.8(3) . . ?
C34 C35 H35 119.6 . . ?
C36 C35 C34 120.7(5) . . ?
C36 C35 H35 119.6 . . ?
C35 C36 H36 119.7 . . ?
C37 C36 C35 120.5(5) . . ?
C37 C36 H36 119.7 . . ?
C36 C37 H37 120.1 . . ?
C36 C37 C38 119.7(5) . . ?
C38 C37 H37 120.1 . . ?
C37 C38 H38 119.8 . . ?
C37 C38 C39 120.4(5) . . ?
C39 C38 H38 119.8 . . ?
C34 C39 H39 119.7 . . ?
C38 C39 C34 120.6(4) . . ?
C38 C39 H39 119.7 . . ?
C41 C40 C45 118.7(8) . . ?
C41 C40 P2 127.0(7) . . ?
C45 C40 P2 113.9(7) . . ?
C41A C40 P2 117.3(7) . . ?
C41A C40 C45A 118.0(7) . . ?
C45A C40 P2 124.2(7) . . ?
C40 C41 H41 119.9 . . ?
C42 C41 C40 120.3(9) . . ?
C42 C41 H41 119.9 . . ?
C41 C42 H42 119.3 . . ?
C43 C42 C41 121.3(9) . . ?
C43 C42 H42 119.3 . . ?
C42 C43 H43 120.3 . . ?
C42 C43 C44 119.5(9) . . ?
C44 C43 H43 120.3 . . ?
C43 C44 H44 120.2 . . ?
C43 C44 C45 119.5(9) . . ?
C45 C44 H44 120.2 . . ?
C40 C45 C44 120.7(9) . . ?
C40 C45 H45 119.6 . . ?
C44 C45 H45 119.6 . . ?
C47 C46 P3 116.9(3) . . ?
C51 C46 C47 118.3(4) . . ?
C51 C46 P3 124.7(3) . . ?
C46 C47 H47 119.8 . . ?
C48 C47 C46 120.4(5) . . ?
C48 C47 H47 119.8 . . ?
C47 C48 H48 119.5 . . ?
C49 C48 C47 120.9(5) . . ?
C49 C48 H48 119.5 . . ?
C48 C49 H49 120.3 . . ?
C48 C49 C50 119.3(5) . . ?
C50 C49 H49 120.3 . . ?
C49 C50 H50 119.7 . . ?
C49 C50 C51 120.6(5) . . ?
C51 C50 H50 119.7 . . ?
C46 C51 C50 120.4(5) . . ?
C46 C51 H51 119.8 . . ?
C50 C51 H51 119.8 . . ?
C53 C52 P3 117.2(3) . . ?
C57 C52 C53 118.7(4) . . ?
C57 C52 P3 123.9(3) . . ?
C52 C53 H53 119.6 . . ?
C54 C53 C52 120.7(4) . . ?
C54 C53 H53 119.6 . . ?
C53 C54 H54 120.0 . . ?
C53 C54 C55 120.0(5) . . ?
C55 C54 H54 120.0 . . ?
C54 C55 H55 120.2 . . ?
C56 C55 C54 119.7(5) . . ?
C56 C55 H55 120.1 . . ?
C55 C56 H56 119.6 . . ?
C55 C56 C57 120.7(5) . . ?
C57 C56 H56 119.6 . . ?
C52 C57 C56 120.1(4) . . ?
C52 C57 H57 119.9 . . ?
C56 C57 H57 119.9 . . ?
C59 C58 P3 120.2(3) . . ?
C63 C58 C59 117.1(4) . . ?
C63 C58 P3 122.6(3) . . ?
C58 C59 P4 120.0(3) . . ?
C60 C59 C58 119.6(4) . . ?
C60 C59 P4 120.4(3) . . ?
C59 C60 H60 118.7 . . ?
C61 C60 C59 122.7(4) . . ?
C61 C60 H60 118.7 . . ?
C60 C61 C62 117.7(4) . . ?
C60 C61 N2 119.1(4) . . ?
C62 C61 N2 123.2(4) . . ?
C61 C62 H62 119.9 . . ?
C63 C62 C61 120.2(4) . . ?
C63 C62 H62 119.9 . . ?
C58 C63 H63 118.7 . . ?
C62 C63 C58 122.6(4) . . ?
C62 C63 H63 118.7 . . ?
C80 C79 P4 116.3(4) . . ?
C84 C79 C80 118.7(5) . . ?
C84 C79 P4 125.0(4) . . ?
C79 C80 H80 119.5 . . ?
C81 C80 C79 121.0(5) . . ?
C81 C80 H80 119.5 . . ?
C80 C81 H81 120.2 . . ?
C82 C81 C80 119.5(6) . . ?
C82 C81 H81 120.2 . . ?
C81 C82 H82 120.1 . . ?
C83 C82 C81 119.8(5) . . ?
C83 C82 H82 120.1 . . ?
C82 C83 H83 119.5 . . ?
C82 C83 C84 121.0(6) . . ?
C84 C83 H83 119.5 . . ?
C79 C84 C83 120.1(6) . . ?
C79 C84 H84 120.0 . . ?
C83 C84 H84 120.0 . . ?
C86 C85 C90 118.6(10) . . ?
C86 C85 P4 128.5(9) . . ?
C90 C85 P4 112.2(8) . . ?
C86A C85 P4 121.9(4) . . ?
C86A C85 C90A 118.3(5) . . ?
C90A C85 P4 119.1(4) . . ?
C85 C86 H86 119.8 . . ?
C85 C86 C87 120.3(11) . . ?
C87 C86 H86 119.8 . . ?
C86 C87 H87 120.1 . . ?
C88 C87 C86 119.8(12) . . ?
C88 C87 H87 120.1 . . ?
C87 C88 H88 119.6 . . ?
C89 C88 C87 120.8(12) . . ?
C89 C88 H88 119.6 . . ?
C88 C89 H89 119.8 . . ?
C88 C89 C90 120.4(12) . . ?
C90 C89 H89 119.8 . . ?
C85 C90 H90 119.9 . . ?
C89 C90 C85 120.3(11) . . ?
C89 C90 H90 119.9 . . ?
Ag1 I1 Ag2 63.654(11) . . ?
Ag2 I2 Ag1 64.098(11) . . ?
C19 N1 C16 118.9(4) . . ?
C31 N1 C16 119.2(4) . . ?
C31 N1 C19 121.3(3) . . ?
C61 N2 C64 117.0(8) . . ?
C61 N2 C76 122.5(6) . . ?
C61 N2 C64A 119.9(19) . . ?
C64 N2 C76 114.7(5) . . ?
C76A N2 C61 123.0(13) . . ?
C76A N2 C64A 115.6(13) . . ?
C65 C64 N2 118.3(5) . . ?
C69 C64 N2 120.2(5) . . ?
C69 C64 C65 121.5(5) . . ?
C64 C65 H65 120.2 . . ?
C66 C65 C64 119.7(6) . . ?
C66 C65 H65 120.2 . . ?
C65 C66 H66 120.2 . . ?
C67 C66 C65 119.6(6) . . ?
C67 C66 H66 120.2 . . ?
C66 C67 H67 119.7 . . ?
C66 C67 C68 120.6(6) . . ?
C68 C67 H67 119.7 . . ?
C67 C68 H68 119.5 . . ?
C67 C68 C69 121.0(6) . . ?
C69 C68 H68 119.5 . . ?
C64 C69 C68 117.5(5) . . ?
C64 C69 C70 119.7(5) . . ?
C68 C69 C70 122.7(6) . . ?
C69 C70 C77 109.3(6) . . ?
C69 C70 C78 112.1(5) . . ?
C71 C70 C69 107.9(5) . . ?
C71 C70 C77 108.4(5) . . ?
C71 C70 C78 111.1(5) . . ?
C77 C70 C78 108.0(6) . . ?
C72 C71 C70 122.7(6) . . ?
C72 C71 C76 117.9(6) . . ?
C76 C71 C70 119.3(5) . . ?
C71 C72 H72 119.0 . . ?
C73 C72 C71 122.0(7) . . ?
C73 C72 H72 119.0 . . ?
C72 C73 H73 120.4 . . ?
C74 C73 C72 119.2(7) . . ?
C74 C73 H73 120.4 . . ?
C73 C74 H74 119.9 . . ?
C73 C74 C75 120.3(7) . . ?
C75 C74 H74 119.9 . . ?
C74 C75 H75 119.6 . . ?
C74 C75 C76 120.9(8) . . ?
C76 C75 H75 119.6 . . ?
C71 C76 N2 120.0(6) . . ?
C71 C76 C75 119.4(6) . . ?
C75 C76 N2 120.5(6) . . ?
C70 C77 H77A 109.5 . . ?
C70 C77 H77B 109.5 . . ?
C70 C77 H77C 109.5 . . ?
H77A C77 H77B 109.5 . . ?
H77A C77 H77C 109.5 . . ?
H77B C77 H77C 109.5 . . ?
C70 C78 H78A 109.5 . . ?
C70 C78 H78B 109.5 . . ?
C70 C78 H78C 109.5 . . ?
H78A C78 H78B 109.5 . . ?
H78A C78 H78C 109.5 . . ?
H78B C78 H78C 109.5 . . ?
C1 P1 Ag1 114.33(15) . . ?
C1 P1 C7 105.3(2) . . ?
C1 P1 C13 103.64(19) . . ?
C7 P1 Ag1 125.29(15) . . ?
C7 P1 C13 102.61(19) . . ?
C13 P1 Ag1 102.97(14) . . ?
C14 P2 Ag1 103.83(13) . . ?
C34 P2 Ag1 116.52(15) . . ?
C34 P2 C14 105.36(19) . . ?
C40 P2 Ag1 121.76(13) . . ?
C40 P2 C14 104.5(2) . . ?
C40 P2 C34 103.2(2) . . ?
C46 P3 Ag2 127.33(14) . . ?
C46 P3 C52 105.31(19) . . ?
C46 P3 C58 101.72(19) . . ?
C52 P3 Ag2 111.91(14) . . ?
C52 P3 C58 104.74(19) . . ?
C58 P3 Ag2 103.23(14) . . ?
C59 P4 Ag2 103.20(13) . . ?
C79 P4 Ag2 124.16(16) . . ?
C79 P4 C59 101.3(2) . . ?
C79 P4 C85 107.0(2) . . ?
C85 P4 Ag2 115.68(16) . . ?
C85 P4 C59 101.9(2) . . ?
C1 C2A H2A 119.3 . . ?
C3A C2A C1 121.4(8) . . ?
C3A C2A H2A 119.3 . . ?
C2A C3A H3A 119.5 . . ?
C4A C3A C2A 121.0(9) . . ?
C4A C3A H3A 119.5 . . ?
C3A C4A H4A 120.7 . . ?
C3A C4A C5A 118.6(8) . . ?
C5A C4A H4A 120.7 . . ?
C4A C5A H5A 120.0 . . ?
C4A C5A C6A 120.1(8) . . ?
C6A C5A H5A 120.0 . . ?
C1 C6A C5A 121.4(8) . . ?
C1 C6A H6A 119.3 . . ?
C5A C6A H6A 119.3 . . ?
C7 C8A H8A 119.6 . . ?
C9A C8A C7 120.9(7) . . ?
C9A C8A H8A 119.6 . . ?
C8A C9A H9A 119.6 . . ?
C8A C9A C10A 120.7(8) . . ?
C10A C9A H9A 119.6 . . ?
C9A C10A H10A 120.4 . . ?
C11A C10A C9A 119.2(7) . . ?
C11A C10A H10A 120.4 . . ?
C10A C11A H11A 119.6 . . ?
C10A C11A C12A 120.8(8) . . ?
C12A C11A H11A 119.6 . . ?
C7 C12A H12A 119.8 . . ?
C11A C12A C7 120.3(7) . . ?
C11A C12A H12A 119.8 . . ?
C40 C41A H41A 119.5 . . ?
C42A C41A C40 120.9(8) . . ?
C42A C41A H41A 119.5 . . ?
C41A C42A H42A 119.6 . . ?
C43A C42A C41A 120.9(9) . . ?
C43A C42A H42A 119.6 . . ?
C42A C43A H43A 120.2 . . ?
C42A C43A C44A 119.7(9) . . ?
C44A C43A H43A 120.2 . . ?
C43A C44A H44A 120.3 . . ?
C43A C44A C45A 119.3(9) . . ?
C45A C44A H44A 120.3 . . ?
C40 C45A C44A 121.2(9) . . ?
C40 C45A H45A 119.4 . . ?
C44A C45A H45A 119.4 . . ?
C65A C64A N2 122.0(10) . . ?
C65A C64A C69A 120.6(9) . . ?
C69A C64A N2 117.2(8) . . ?
C64A C65A H65A 119.9 . . ?
C66A C65A C64A 120.3(11) . . ?
C66A C65A H65A 119.9 . . ?
C65A C66A H66A 120.5 . . ?
C67A C66A C65A 119.1(11) . . ?
C67A C66A H66A 120.5 . . ?
C66A C67A H67A 119.6 . . ?
C68A C67A C66A 120.8(11) . . ?
C68A C67A H67A 119.6 . . ?
C67A C68A H68A 119.5 . . ?
C67A C68A C69A 121.0(11) . . ?
C69A C68A H68A 119.5 . . ?
C64A C69A C70A 117.4(8) . . ?
C68A C69A C64A 118.1(9) . . ?
C68A C69A C70A 124.5(9) . . ?
C69A C70A C77A 108.2(10) . . ?
C69A C70A C78A 111.1(10) . . ?
C71A C70A C69A 108.0(9) . . ?
C71A C70A C77A 108.7(10) . . ?
C71A C70A C78A 112.1(10) . . ?
C78A C70A C77A 108.7(11) . . ?
C72A C71A C70A 125.9(10) . . ?
C72A C71A C76A 115.2(10) . . ?
C76A C71A C70A 118.9(8) . . ?
C71A C72A H72A 119.9 . . ?
C71A C72A C73A 120.2(12) . . ?
C73A C72A H72A 119.9 . . ?
C72A C73A H73A 118.5 . . ?
C74A C73A C72A 123.0(11) . . ?
C74A C73A H73A 118.5 . . ?
C73A C74A H74A 120.4 . . ?
C73A C74A C75A 119.2(12) . . ?
C75A C74A H74A 120.4 . . ?
C74A C75A H75A 121.5 . . ?
C74A C75A C76A 117.0(12) . . ?
C76A C75A H75A 121.5 . . ?
C71A C76A N2 115.8(9) . . ?
C71A C76A C75A 124.4(10) . . ?
C75A C76A N2 119.2(10) . . ?
C70A C77A H77D 109.5 . . ?
C70A C77A H77E 109.5 . . ?
C70A C77A H77F 109.5 . . ?
H77D C77A H77E 109.5 . . ?
H77D C77A H77F 109.5 . . ?
H77E C77A H77F 109.5 . . ?
C70A C78A H78D 109.5 . . ?
C70A C78A H78E 109.5 . . ?
C70A C78A H78F 109.5 . . ?
H78D C78A H78E 109.5 . . ?
H78D C78A H78F 109.5 . . ?
H78E C78A H78F 109.5 . . ?
C85 C86A H86A 120.0 . . ?
C85 C86A C87A 120.1(6) . . ?
C87A C86A H86A 120.0 . . ?
C86A C87A H87A 119.9 . . ?
C88A C87A C86A 120.1(6) . . ?
C88A C87A H87A 119.9 . . ?
C87A C88A H88A 119.9 . . ?
C89A C88A C87A 120.1(6) . . ?
C89A C88A H88A 119.9 . . ?
C88A C89A H89A 120.0 . . ?
C88A C89A C90A 120.0(6) . . ?
C90A C89A H89A 120.0 . . ?
C85 C90A H90A 119.5 . . ?
C89A C90A C85 121.0(6) . . ?
C89A C90A H90A 119.5 . . ?
H91A C91 H91B 107.9 . . ?
Cl1 C91 H91A 109.2 . . ?
Cl1 C91 H91B 109.2 . . ?
Cl2 C91 H91A 109.2 . . ?
Cl2 C91 H91B 109.2 . . ?
Cl2 C91 Cl1 112.0(5) . . ?
H91C C91A H91D 109.1 . . ?
Cl1A C91A H91C 111.2 . . ?
Cl1A C91A H91D 111.2 . . ?
Cl1A C91A Cl2A 102.9(12) . . ?
Cl2A C91A H91C 111.2 . . ?
Cl2A C91A H91D 111.2 . . ?
H92A C92 H92B 109.1 . . ?
Cl3 C92 H92A 111.1 . . ?
Cl3 C92 H92B 111.1 . . ?
Cl4 C92 H92A 111.1 . . ?
Cl4 C92 H92B 111.1 . . ?
Cl4 C92 Cl3 103.4(9) . . ?

loop_
_geom_bond_atom_site_label_1
_geom_bond_atom_site_label_2
_geom_bond_distance
_geom_bond_site_symmetry_2
_geom_bond_publ_flag
Ag1 Ag2 2.9981(5) . ?
Ag1 I1 2.8012(5) . ?
Ag1 I2 2.8723(5) . ?
Ag1 P1 2.5253(12) . ?
Ag1 P2 2.5271(11) . ?
Ag2 I1 2.8825(4) . ?
Ag2 I2 2.7756(4) . ?
Ag2 P3 2.5161(11) . ?
Ag2 P4 2.5113(11) . ?
C1 C2 1.384(8) . ?
C1 C6 1.367(8) . ?
C1 P1 1.824(4) . ?
C1 C2A 1.383(8) . ?
C1 C6A 1.380(8) . ?
C2 H2 0.9500 . ?
C2 C3 1.374(9) . ?
C3 H3 0.9500 . ?
C3 C4 1.360(12) . ?
C4 H4 0.9500 . ?
C4 C5 1.382(12) . ?
C5 H5 0.9500 . ?
C5 C6 1.395(10) . ?
C6 H6 0.9500 . ?
C7 C8 1.395(8) . ?
C7 C12 1.391(9) . ?
C7 P1 1.825(4) . ?
C7 C8A 1.397(8) . ?
C7 C12A 1.396(8) . ?
C8 H8 0.9500 . ?
C8 C9 1.379(9) . ?
C9 H9 0.9500 . ?
C9 C10 1.379(12) . ?
C10 H10 0.9500 . ?
C10 C11 1.376(9) . ?
C11 H11 0.9500 . ?
C11 C12 1.394(9) . ?
C12 H12 0.9500 . ?
C13 C14 1.413(6) . ?
C13 C18 1.399(6) . ?
C13 P1 1.847(4) . ?
C14 C15 1.401(6) . ?
C14 P2 1.843(4) . ?
C15 H15 0.9500 . ?
C15 C16 1.381(6) . ?
C16 C17 1.382(6) . ?
C16 N1 1.442(5) . ?
C17 H17 0.9500 . ?
C17 C18 1.384(6) . ?
C18 H18 0.9500 . ?
C19 C20 1.389(6) . ?
C19 C24 1.400(6) . ?
C19 N1 1.409(6) . ?
C20 H20 0.9500 . ?
C20 C21 1.373(7) . ?
C21 H21 0.9500 . ?
C21 C22 1.375(7) . ?
C22 H22 0.9500 . ?
C22 C23 1.382(7) . ?
C23 H23 0.9500 . ?
C23 C24 1.395(6) . ?
C24 C25 1.520(6) . ?
C25 C26 1.523(6) . ?
C25 C32 1.543(7) . ?
C25 C33 1.535(7) . ?
C26 C27 1.392(6) . ?
C26 C31 1.405(6) . ?
C27 H27 0.9500 . ?
C27 C28 1.370(7) . ?
C28 H28 0.9500 . ?
C28 C29 1.361(7) . ?
C29 H29 0.9500 . ?
C29 C30 1.376(7) . ?
C30 H30 0.9500 . ?
C30 C31 1.390(7) . ?
C31 N1 1.401(6) . ?
C32 H32A 0.9800 . ?
C32 H32B 0.9800 . ?
C32 H32C 0.9800 . ?
C33 H33A 0.9800 . ?
C33 H33B 0.9800 . ?
C33 H33C 0.9800 . ?
C34 C35 1.391(6) . ?
C34 C39 1.390(6) . ?
C34 P2 1.826(4) . ?
C35 H35 0.9500 . ?
C35 C36 1.379(7) . ?
C36 H36 0.9500 . ?
C36 C37 1.364(7) . ?
C37 H37 0.9500 . ?
C37 C38 1.373(7) . ?
C38 H38 0.9500 . ?
C38 C39 1.379(6) . ?
C39 H39 0.9500 . ?
C40 C41 1.387(9) . ?
C40 C45 1.396(9) . ?
C40 P2 1.822(5) . ?
C40 C41A 1.390(8) . ?
C40 C45A 1.396(9) . ?
C41 H41 0.9500 . ?
C41 C42 1.386(10) . ?
C42 H42 0.9500 . ?
C42 C43 1.370(11) . ?
C43 H43 0.9500 . ?
C43 C44 1.394(11) . ?
C44 H44 0.9500 . ?
C44 C45 1.397(10) . ?
C45 H45 0.9500 . ?
C46 C47 1.398(6) . ?
C46 C51 1.375(6) . ?
C46 P3 1.813(4) . ?
C47 H47 0.9500 . ?
C47 C48 1.371(7) . ?
C48 H48 0.9500 . ?
C48 C49 1.367(7) . ?
C49 H49 0.9500 . ?
C49 C50 1.368(7) . ?
C50 H50 0.9500 . ?
C50 C51 1.388(7) . ?
C51 H51 0.9500 . ?
C52 C53 1.395(6) . ?
C52 C57 1.385(6) . ?
C52 P3 1.823(4) . ?
C53 H53 0.9500 . ?
C53 C54 1.379(6) . ?
C54 H54 0.9500 . ?
C54 C55 1.380(7) . ?
C55 H55 0.9500 . ?
C55 C56 1.375(7) . ?
C56 H56 0.9500 . ?
C56 C57 1.385(6) . ?
C57 H57 0.9500 . ?
C58 C59 1.409(5) . ?
C58 C63 1.395(6) . ?
C58 P3 1.824(4) . ?
C59 C60 1.392(6) . ?
C59 P4 1.836(4) . ?
C60 H60 0.9500 . ?
C60 C61 1.386(6) . ?
C61 C62 1.390(6) . ?
C61 N2 1.418(5) . ?
C62 H62 0.9500 . ?
C62 C63 1.385(6) . ?
C63 H63 0.9500 . ?
C79 C80 1.393(7) . ?
C79 C84 1.380(6) . ?
C79 P4 1.816(5) . ?
C80 H80 0.9500 . ?
C80 C81 1.385(7) . ?
C81 H81 0.9500 . ?
C81 C82 1.380(8) . ?
C82 H82 0.9500 . ?
C82 C83 1.370(9) . ?
C83 H83 0.9500 . ?
C83 C84 1.383(8) . ?
C84 H84 0.9500 . ?
C85 C86 1.389(10) . ?
C85 C90 1.403(11) . ?
C85 P4 1.833(5) . ?
C85 C86A 1.391(7) . ?
C85 C90A 1.392(7) . ?
C86 H86 0.9500 . ?
C86 C87 1.396(11) . ?
C87 H87 0.9500 . ?
C87 C88 1.381(12) . ?
C88 H88 0.9500 . ?
C88 C89 1.356(12) . ?
C89 H89 0.9500 . ?
C89 C90 1.389(12) . ?
C90 H90 0.9500 . ?
N2 C64 1.426(6) . ?
N2 C76 1.436(6) . ?
N2 C64A 1.430(8) . ?
N2 C76A 1.416(9) . ?
C64 C65 1.391(7) . ?
C64 C69 1.389(7) . ?
C65 H65 0.9500 . ?
C65 C66 1.379(8) . ?
C66 H66 0.9500 . ?
C66 C67 1.377(9) . ?
C67 H67 0.9500 . ?
C67 C68 1.378(9) . ?
C68 H68 0.9500 . ?
C68 C69 1.397(7) . ?
C69 C70 1.521(8) . ?
C70 C71 1.521(8) . ?
C70 C77 1.543(8) . ?
C70 C78 1.544(8) . ?
C71 C72 1.398(8) . ?
C71 C76 1.401(8) . ?
C72 H72 0.9500 . ?
C72 C73 1.396(10) . ?
C73 H73 0.9500 . ?
C73 C74 1.371(12) . ?
C74 H74 0.9500 . ?
C74 C75 1.382(10) . ?
C75 H75 0.9500 . ?
C75 C76 1.407(9) . ?
C77 H77A 0.9800 . ?
C77 H77B 0.9800 . ?
C77 H77C 0.9800 . ?
C78 H78A 0.9800 . ?
C78 H78B 0.9800 . ?
C78 H78C 0.9800 . ?
C2A H2A 0.9500 . ?
C2A C3A 1.376(9) . ?
C3A H3A 0.9500 . ?
C3A C4A 1.365(12) . ?
C4A H4A 0.9500 . ?
C4A C5A 1.379(12) . ?
C5A H5A 0.9500 . ?
C5A C6A 1.391(9) . ?
C6A H6A 0.9500 . ?
C8A H8A 0.9500 . ?
C8A C9A 1.377(8) . ?
C9A H9A 0.9500 . ?
C9A C10A 1.379(11) . ?
C10A H10A 0.9500 . ?
C10A C11A 1.374(9) . ?
C11A H11A 0.9500 . ?
C11A C12A 1.392(9) . ?
C12A H12A 0.9500 . ?
C41A H41A 0.9500 . ?
C41A C42A 1.386(10) . ?
C42A H42A 0.9500 . ?
C42A C43A 1.370(11) . ?
C43A H43A 0.9500 . ?
C43A C44A 1.395(11) . ?
C44A H44A 0.9500 . ?
C44A C45A 1.398(10) . ?
C45A H45A 0.9500 . ?
C64A C65A 1.387(9) . ?
C64A C69A 1.393(9) . ?
C65A H65A 0.9500 . ?
C65A C66A 1.386(10) . ?
C66A H66A 0.9500 . ?
C66A C67A 1.375(11) . ?
C67A H67A 0.9500 . ?
C67A C68A 1.375(11) . ?
C68A H68A 0.9500 . ?
C68A C69A 1.392(10) . ?
C69A C70A 1.522(10) . ?
C70A C71A 1.519(11) . ?
C70A C77A 1.545(11) . ?
C70A C78A 1.541(10) . ?
C71A C72A 1.392(10) . ?
C71A C76A 1.401(11) . ?
C72A H72A 0.9500 . ?
C72A C73A 1.393(13) . ?
C73A H73A 0.9500 . ?
C73A C74A 1.364(15) . ?
C74A H74A 0.9500 . ?
C74A C75A 1.385(12) . ?
C75A H75A 0.9500 . ?
C75A C76A 1.406(11) . ?
C77A H77D 0.9800 . ?
C77A H77E 0.9800 . ?
C77A H77F 0.9800 . ?
C78A H78D 0.9800 . ?
C78A H78E 0.9800 . ?
C78A H78F 0.9800 . ?
C86A H86A 0.9500 . ?
C86A C87A 1.395(8) . ?
C87A H87A 0.9500 . ?
C87A C88A 1.384(9) . ?
C88A H88A 0.9500 . ?
C88A C89A 1.365(9) . ?
C89A H89A 0.9500 . ?
C89A C90A 1.387(9) . ?
C90A H90A 0.9500 . ?
C91 H91A 0.9900 . ?
C91 H91B 0.9900 . ?
C91 Cl1 1.771(8) . ?
C91 Cl2 1.708(7) . ?
C91A H91C 0.9900 . ?
C91A H91D 0.9900 . ?
C91A Cl1A 1.785(10) . ?
C91A Cl2A 1.797(10) . ?
C92 H92A 0.9900 . ?
C92 H92B 0.9900 . ?
C92 Cl3 1.789(10) . ?
C92 Cl4 1.784(10) . ?

loop_
_geom_torsion_atom_site_label_1
_geom_torsion_atom_site_label_2
_geom_torsion_atom_site_label_3
_geom_torsion_atom_site_label_4
_geom_torsion
_geom_torsion_site_symmetry_1
_geom_torsion_site_symmetry_2
_geom_torsion_site_symmetry_3
_geom_torsion_site_symmetry_4
_geom_torsion_publ_flag
C1 C2 C3 C4 -1(2) . . . . ?
C1 C2A C3A C4A -4(2) . . . . ?
C2 C1 C6 C5 -1.3(16) . . . . ?
C2 C1 P1 Ag1 -53.0(7) . . . . ?
C2 C1 P1 C7 88.3(7) . . . . ?
C2 C1 P1 C13 -164.3(7) . . . . ?
C2 C3 C4 C5 0(3) . . . . ?
C3 C4 C5 C6 1(3) . . . . ?
C4 C5 C6 C1 0(2) . . . . ?
C6 C1 C2 C3 2.1(14) . . . . ?
C6 C1 P1 Ag1 124.5(10) . . . . ?
C6 C1 P1 C7 -94.1(10) . . . . ?
C6 C1 P1 C13 13.3(10) . . . . ?
C7 C8 C9 C10 -10(3) . . . . ?
C7 C8A C9A C10A 5(2) . . . . ?
C8 C7 C12 C11 -6(2) . . . . ?
C8 C7 P1 Ag1 -51.1(13) . . . . ?
C8 C7 P1 C1 173.1(13) . . . . ?
C8 C7 P1 C13 65.0(13) . . . . ?
C8 C9 C10 C11 12(4) . . . . ?
C9 C10 C11 C12 -10(3) . . . . ?
C10 C11 C12 C7 8(2) . . . . ?
C12 C7 C8 C9 7(2) . . . . ?
C12 C7 P1 Ag1 120.2(11) . . . . ?
C12 C7 P1 C1 -15.5(11) . . . . ?
C12 C7 P1 C13 -123.7(11) . . . . ?
C13 C14 C15 C16 -1.7(6) . . . . ?
C13 C14 P2 Ag1 22.4(4) . . . . ?
C13 C14 P2 C34 -100.6(3) . . . . ?
C13 C14 P2 C40 151.0(3) . . . . ?
C14 C13 C18 C17 1.0(7) . . . . ?
C14 C13 P1 Ag1 -28.2(4) . . . . ?
C14 C13 P1 C1 91.2(4) . . . . ?
C14 C13 P1 C7 -159.4(3) . . . . ?
C14 C15 C16 C17 -0.4(7) . . . . ?
C14 C15 C16 N1 -179.7(4) . . . . ?
C15 C14 P2 Ag1 -154.9(3) . . . . ?
C15 C14 P2 C34 82.1(4) . . . . ?
C15 C14 P2 C40 -26.3(4) . . . . ?
C15 C16 C17 C18 2.7(7) . . . . ?
C15 C16 N1 C19 80.6(5) . . . . ?
C15 C16 N1 C31 -108.0(5) . . . . ?
C16 C17 C18 C13 -3.0(7) . . . . ?
C17 C16 N1 C19 -98.7(5) . . . . ?
C17 C16 N1 C31 72.7(5) . . . . ?
C18 C13 C14 C15 1.3(6) . . . . ?
C18 C13 C14 P2 -176.1(3) . . . . ?
C18 C13 P1 Ag1 151.9(3) . . . . ?
C18 C13 P1 C1 -88.7(4) . . . . ?
C18 C13 P1 C7 20.7(4) . . . . ?
C19 C20 C21 C22 0.6(8) . . . . ?
C19 C24 C25 C26 -7.0(6) . . . . ?
C19 C24 C25 C32 114.7(5) . . . . ?
C19 C24 C25 C33 -126.1(5) . . . . ?
C20 C19 C24 C23 0.8(6) . . . . ?
C20 C19 C24 C25 -180.0(4) . . . . ?
C20 C19 N1 C16 0.0(6) . . . . ?
C20 C19 N1 C31 -171.2(4) . . . . ?
C20 C21 C22 C23 0.0(8) . . . . ?
C21 C22 C23 C24 -0.2(8) . . . . ?
C22 C23 C24 C19 -0.2(7) . . . . ?
C22 C23 C24 C25 -179.5(5) . . . . ?
C23 C24 C25 C26 172.1(4) . . . . ?
C23 C24 C25 C32 -66.1(6) . . . . ?
C23 C24 C25 C33 53.1(6) . . . . ?
C24 C19 C20 C21 -1.1(7) . . . . ?
C24 C19 N1 C16 179.3(4) . . . . ?
C24 C19 N1 C31 8.1(6) . . . . ?
C24 C25 C26 C27 -174.7(4) . . . . ?
C24 C25 C26 C31 5.5(6) . . . . ?
C25 C26 C27 C28 178.5(5) . . . . ?
C25 C26 C31 C30 -179.0(4) . . . . ?
C25 C26 C31 N1 2.3(6) . . . . ?
C26 C27 C28 C29 1.0(9) . . . . ?
C26 C31 N1 C16 179.2(4) . . . . ?
C26 C31 N1 C19 -9.6(6) . . . . ?
C27 C26 C31 C30 1.1(6) . . . . ?
C27 C26 C31 N1 -177.5(4) . . . . ?
C27 C28 C29 C30 0.3(9) . . . . ?
C28 C29 C30 C31 -0.9(9) . . . . ?
C29 C30 C31 C26 0.1(8) . . . . ?
C29 C30 C31 N1 178.7(5) . . . . ?
C30 C31 N1 C16 0.6(6) . . . . ?
C30 C31 N1 C19 171.8(4) . . . . ?
C31 C26 C27 C28 -1.7(7) . . . . ?
C32 C25 C26 C27 63.8(6) . . . . ?
C32 C25 C26 C31 -116.0(5) . . . . ?
C33 C25 C26 C27 -54.9(6) . . . . ?
C33 C25 C26 C31 125.3(5) . . . . ?
C34 C35 C36 C37 0.1(9) . . . . ?
C35 C34 C39 C38 1.0(7) . . . . ?
C35 C34 P2 Ag1 26.6(4) . . . . ?
C35 C34 P2 C14 141.1(4) . . . . ?
C35 C34 P2 C40 -109.6(4) . . . . ?
C35 C36 C37 C38 1.1(9) . . . . ?
C36 C37 C38 C39 -1.2(8) . . . . ?
C37 C38 C39 C34 0.2(8) . . . . ?
C39 C34 C35 C36 -1.1(8) . . . . ?
C39 C34 P2 Ag1 -158.5(3) . . . . ?
C39 C34 P2 C14 -44.1(4) . . . . ?
C39 C34 P2 C40 65.3(4) . . . . ?
C40 C41 C42 C43 0.0(3) . . . . ?
C40 C41A C42A C43A -0.2(3) . . . . ?
C41 C40 C45 C44 -0.5(6) . . . . ?
C41 C40 P2 Ag1 -114.8(9) . . . . ?
C41 C40 P2 C14 128.4(9) . . . . ?
C41 C40 P2 C34 18.4(9) . . . . ?
C41 C42 C43 C44 0.0(6) . . . . ?
C42 C43 C44 C45 -0.3(8) . . . . ?
C43 C44 C45 C40 0.5(8) . . . . ?
C45 C40 C41 C42 0.2(3) . . . . ?
C45 C40 P2 Ag1 57.5(8) . . . . ?
C45 C40 P2 C14 -59.2(8) . . . . ?
C45 C40 P2 C34 -169.2(8) . . . . ?
C46 C47 C48 C49 -2.3(9) . . . . ?
C47 C46 C51 C50 -1.9(7) . . . . ?
C47 C46 P3 Ag2 -45.4(4) . . . . ?
C47 C46 P3 C52 -179.5(4) . . . . ?
C47 C46 P3 C58 71.5(4) . . . . ?
C47 C48 C49 C50 1.2(9) . . . . ?
C48 C49 C50 C51 -0.5(8) . . . . ?
C49 C50 C51 C46 0.9(8) . . . . ?
C51 C46 C47 C48 2.6(8) . . . . ?
C51 C46 P3 Ag2 137.4(3) . . . . ?
C51 C46 P3 C52 3.3(4) . . . . ?
C51 C46 P3 C58 -105.7(4) . . . . ?
C52 C53 C54 C55 -2.4(7) . . . . ?
C53 C52 C57 C56 0.4(7) . . . . ?
C53 C52 P3 Ag2 -67.8(3) . . . . ?
C53 C52 P3 C46 74.2(4) . . . . ?
C53 C52 P3 C58 -179.0(3) . . . . ?
C53 C54 C55 C56 2.0(7) . . . . ?
C54 C55 C56 C57 -0.4(8) . . . . ?
C55 C56 C57 C52 -0.8(7) . . . . ?
C57 C52 C53 C54 1.2(7) . . . . ?
C57 C52 P3 Ag2 107.0(4) . . . . ?
C57 C52 P3 C46 -111.0(4) . . . . ?
C57 C52 P3 C58 -4.2(4) . . . . ?
C58 C59 C60 C61 0.6(6) . . . . ?
C58 C59 P4 Ag2 25.2(3) . . . . ?
C58 C59 P4 C79 154.6(3) . . . . ?
C58 C59 P4 C85 -95.1(4) . . . . ?
C59 C58 C63 C62 -2.5(6) . . . . ?
C59 C58 P3 Ag2 -25.8(4) . . . . ?
C59 C58 P3 C46 -159.0(3) . . . . ?
C59 C58 P3 C52 91.5(4) . . . . ?
C59 C60 C61 C62 -3.3(7) . . . . ?
C59 C60 C61 N2 176.3(4) . . . . ?
C60 C59 P4 Ag2 -154.4(3) . . . . ?
C60 C59 P4 C79 -25.0(4) . . . . ?
C60 C59 P4 C85 85.3(4) . . . . ?
C60 C61 C62 C63 3.1(7) . . . . ?
C60 C61 N2 C64 -22.1(9) . . . . ?
C60 C61 N2 C76 129.6(6) . . . . ?
C60 C61 N2 C64A -19.6(18) . . . . ?
C60 C61 N2 C76A 145.9(12) . . . . ?
C61 C62 C63 C58 -0.2(7) . . . . ?
C61 N2 C64 C65 -56(2) . . . . ?
C61 N2 C64 C69 125.4(14) . . . . ?
C61 N2 C76 C71 -120.9(9) . . . . ?
C61 N2 C76 C75 62.3(12) . . . . ?
C61 N2 C64A C65A -59(6) . . . . ?
C61 N2 C64A C69A 127(3) . . . . ?
C61 N2 C76A C71A -124(2) . . . . ?
C61 N2 C76A C75A 65(3) . . . . ?
C62 C61 N2 C64 157.4(8) . . . . ?
C62 C61 N2 C76 -50.9(7) . . . . ?
C62 C61 N2 C64A 160.0(18) . . . . ?
C62 C61 N2 C76A -34.5(13) . . . . ?
C63 C58 C59 C60 2.3(6) . . . . ?
C63 C58 C59 P4 -177.3(3) . . . . ?
C63 C58 P3 Ag2 151.9(3) . . . . ?
C63 C58 P3 C46 18.6(4) . . . . ?
C63 C58 P3 C52 -90.8(4) . . . . ?
C79 C80 C81 C82 0.6(9) . . . . ?
C80 C79 C84 C83 0.1(8) . . . . ?
C80 C79 P4 Ag2 34.2(4) . . . . ?
C80 C79 P4 C59 -80.4(4) . . . . ?
C80 C79 P4 C85 173.2(4) . . . . ?
C80 C81 C82 C83 -0.8(10) . . . . ?
C81 C82 C83 C84 0.7(10) . . . . ?
C82 C83 C84 C79 -0.3(9) . . . . ?
C84 C79 C80 C81 -0.2(8) . . . . ?
C84 C79 P4 Ag2 -148.5(4) . . . . ?
C84 C79 P4 C59 96.8(4) . . . . ?
C84 C79 P4 C85 -9.5(5) . . . . ?
C85 C86 C87 C88 0.0(3) . . . . ?
C85 C86A C87A C88A 1.0(12) . . . . ?
C86 C85 C90 C89 0.1(3) . . . . ?
C86 C85 P4 Ag2 -139.4(11) . . . . ?
C86 C85 P4 C59 -28.2(11) . . . . ?
C86 C85 P4 C79 77.7(11) . . . . ?
C86 C87 C88 C89 0.0(4) . . . . ?
C87 C88 C89 C90 0.0(4) . . . . ?
C88 C89 C90 C85 -0.1(3) . . . . ?
C90 C85 C86 C87 0.0(2) . . . . ?
C90 C85 P4 Ag2 50.5(9) . . . . ?
C90 C85 P4 C59 161.6(9) . . . . ?
C90 C85 P4 C79 -92.5(9) . . . . ?
N1 C16 C17 C18 -177.9(4) . . . . ?
N1 C19 C20 C21 178.3(5) . . . . ?
N1 C19 C24 C23 -178.5(4) . . . . ?
N1 C19 C24 C25 0.7(6) . . . . ?
N2 C61 C62 C63 -176.5(4) . . . . ?
N2 C64 C65 C66 -179.4(16) . . . . ?
N2 C64 C69 C68 177.3(13) . . . . ?
N2 C64 C69 C70 -7(2) . . . . ?
N2 C64A C65A C66A -179(4) . . . . ?
N2 C64A C69A C68A 175(3) . . . . ?
N2 C64A C69A C70A -4(5) . . . . ?
C64 N2 C76 C71 31.5(12) . . . . ?
C64 N2 C76 C75 -145.4(14) . . . . ?
C64 C65 C66 C67 2(2) . . . . ?
C64 C69 C70 C71 37.3(13) . . . . ?
C64 C69 C70 C77 -80.4(14) . . . . ?
C64 C69 C70 C78 159.9(13) . . . . ?
C65 C64 C69 C68 -1(2) . . . . ?
C65 C64 C69 C70 174.1(16) . . . . ?
C65 C66 C67 C68 -0.2(17) . . . . ?
C66 C67 C68 C69 -2.0(15) . . . . ?
C67 C68 C69 C64 2.7(17) . . . . ?
C67 C68 C69 C70 -172.6(9) . . . . ?
C68 C69 C70 C71 -147.6(9) . . . . ?
C68 C69 C70 C77 94.8(10) . . . . ?
C68 C69 C70 C78 -24.9(11) . . . . ?
C69 C64 C65 C66 -1(3) . . . . ?
C69 C70 C71 C72 149.3(8) . . . . ?
C69 C70 C71 C76 -34.1(10) . . . . ?
C70 C71 C72 C73 176.5(8) . . . . ?
C70 C71 C76 N2 1.6(13) . . . . ?
C70 C71 C76 C75 178.5(9) . . . . ?
C71 C72 C73 C74 4.6(13) . . . . ?
C72 C71 C76 N2 178.3(8) . . . . ?
C72 C71 C76 C75 -4.8(14) . . . . ?
C72 C73 C74 C75 -4.1(14) . . . . ?
C73 C74 C75 C76 -0.9(15) . . . . ?
C74 C75 C76 N2 -177.7(9) . . . . ?
C74 C75 C76 C71 5.4(15) . . . . ?
C76 N2 C64 C65 150.1(17) . . . . ?
C76 N2 C64 C69 -28.5(19) . . . . ?
C76 C71 C72 C73 -0.1(13) . . . . ?
C77 C70 C71 C72 -92.5(8) . . . . ?
C77 C70 C71 C76 84.1(9) . . . . ?
C78 C70 C71 C72 26.1(10) . . . . ?
C78 C70 C71 C76 -157.4(9) . . . . ?
P1 C1 C2 C3 179.9(8) . . . . ?
P1 C1 C6 C5 -178.7(9) . . . . ?
P1 C1 C2A C3A -177.1(8) . . . . ?
P1 C1 C6A C5A 177.0(8) . . . . ?
P1 C7 C8 C9 179.0(14) . . . . ?
P1 C7 C12 C11 -177.0(9) . . . . ?
P1 C7 C8A C9A -179.2(11) . . . . ?
P1 C7 C12A C11A 177.2(7) . . . . ?
P1 C13 C14 C15 -178.6(3) . . . . ?
P1 C13 C14 P2 4.0(5) . . . . ?
P1 C13 C18 C17 -179.1(4) . . . . ?
P2 C14 C15 C16 175.7(3) . . . . ?
P2 C34 C35 C36 174.0(4) . . . . ?
P2 C34 C39 C38 -173.9(4) . . . . ?
P2 C40 C41 C42 172.2(5) . . . . ?
P2 C40 C45 C44 -173.5(6) . . . . ?
P2 C40 C41A C42A 171.9(5) . . . . ?
P2 C40 C45A C44A -171.5(6) . . . . ?
P3 C46 C47 C48 -174.7(5) . . . . ?
P3 C46 C51 C50 175.2(4) . . . . ?
P3 C52 C53 C54 176.3(3) . . . . ?
P3 C52 C57 C56 -174.3(4) . . . . ?
P3 C58 C59 C60 -180.0(3) . . . . ?
P3 C58 C59 P4 0.5(5) . . . . ?
P3 C58 C63 C62 179.8(3) . . . . ?
P4 C59 C60 C61 -179.8(3) . . . . ?
P4 C79 C80 C81 177.2(5) . . . . ?
P4 C79 C84 C83 -177.1(4) . . . . ?
P4 C85 C86 C87 -169.7(8) . . . . ?
P4 C85 C90 C89 171.4(6) . . . . ?
P4 C85 C86A C87A 174.6(6) . . . . ?
P4 C85 C90A C89A -177.7(6) . . . . ?
C2A C1 P1 Ag1 -27.8(8) . . . . ?
C2A C1 P1 C7 113.5(8) . . . . ?
C2A C1 P1 C13 -139.1(8) . . . . ?
C2A C1 C6A C5A -2.7(14) . . . . ?
C2A C3A C4A C5A 5(3) . . . . ?
C3A C4A C5A C6A -6(3) . . . . ?
C4A C5A C6A C1 4(2) . . . . ?
C6A C1 P1 Ag1 152.5(8) . . . . ?
C6A C1 P1 C7 -66.2(8) . . . . ?
C6A C1 P1 C13 41.2(8) . . . . ?
C6A C1 C2A C3A 2.5(14) . . . . ?
C8A C7 P1 Ag1 -39.7(11) . . . . ?
C8A C7 P1 C1 -175.5(11) . . . . ?
C8A C7 P1 C13 76.4(11) . . . . ?
C8A C7 C12A C11A 2.8(15) . . . . ?
C8A C9A C10A C11A -4(3) . . . . ?
C9A C10A C11A C12A 2(2) . . . . ?
C10A C11A C12A C7 -1.6(16) . . . . ?
C12A C7 P1 Ag1 145.9(9) . . . . ?
C12A C7 P1 C1 10.2(9) . . . . ?
C12A C7 P1 C13 -98.0(9) . . . . ?
C12A C7 C8A C9A -4.5(18) . . . . ?
C41A C40 P2 Ag1 -104.5(7) . . . . ?
C41A C40 P2 C14 138.7(7) . . . . ?
C41A C40 P2 C34 28.7(7) . . . . ?
C41A C40 C45A C44A -0.2(6) . . . . ?
C41A C42A C43A C44A 0.5(6) . . . . ?
C42A C43A C44A C45A -0.6(8) . . . . ?
C43A C44A C45A C40 0.5(8) . . . . ?
C45A C40 P2 Ag1 66.8(8) . . . . ?
C45A C40 P2 C14 -49.9(8) . . . . ?
C45A C40 P2 C34 -159.9(8) . . . . ?
C45A C40 C41A C42A 0.0(3) . . . . ?
C64A N2 C76A C71A 42(3) . . . . ?
C64A N2 C76A C75A -129(4) . . . . ?
C64A C65A C66A C67A 5(6) . . . . ?
C64A C69A C70A C71A 40(3) . . . . ?
C64A C69A C70A C77A -77(3) . . . . ?
C64A C69A C70A C78A 164(3) . . . . ?
C65A C64A C69A C68A 0(6) . . . . ?
C65A C64A C69A C70A -179(4) . . . . ?
C65A C66A C67A C68A -2(5) . . . . ?
C66A C67A C68A C69A -2(4) . . . . ?
C67A C68A C69A C64A 3(5) . . . . ?
C67A C68A C69A C70A -179(2) . . . . ?
C68A C69A C70A C71A -138(3) . . . . ?
C68A C69A C70A C77A 104(3) . . . . ?
C68A C69A C70A C78A -15(3) . . . . ?
C69A C64A C65A C66A -4(8) . . . . ?
C69A C70A C71A C72A 142(2) . . . . ?
C69A C70A C71A C76A -38(2) . . . . ?
C70A C71A C72A C73A -176(2) . . . . ?
C70A C71A C76A N2 -1(3) . . . . ?
C70A C71A C76A C75A 170(2) . . . . ?
C71A C72A C73A C74A 1(4) . . . . ?
C72A C71A C76A N2 179(2) . . . . ?
C72A C71A C76A C75A -11(4) . . . . ?
C72A C73A C74A C75A 1(4) . . . . ?
C73A C74A C75A C76A -7(4) . . . . ?
C74A C75A C76A N2 -178(2) . . . . ?
C74A C75A C76A C71A 12(4) . . . . ?
C76A N2 C64A C65A 135(5) . . . . ?
C76A N2 C64A C69A -40(5) . . . . ?
C76A C71A C72A C73A 4(4) . . . . ?
C77A C70A C71A C72A -101(2) . . . . ?
C77A C70A C71A C76A 79(2) . . . . ?
C78A C70A C71A C72A 19(3) . . . . ?
C78A C70A C71A C76A -161(2) . . . . ?
C86A C85 P4 Ag2 -150.2(5) . . . . ?
C86A C85 P4 C59 -39.1(6) . . . . ?
C86A C85 P4 C79 66.9(6) . . . . ?
C86A C85 C90A C89A -7.7(10) . . . . ?
C86A C87A C88A C89A -4.2(13) . . . . ?
C87A C88A C89A C90A 1.5(13) . . . . ?
C88A C89A C90A C85 4.6(12) . . . . ?
C90A C85 P4 Ag2 19.5(6) . . . . ?
C90A C85 P4 C59 130.6(5) . . . . ?
C90A C85 P4 C79 -123.5(5) . . . . ?
C90A C85 C86A C87A 4.8(10) . . . . ?
